data_1542384
loop_
_publ_author_name
'Cao, Jia-Qing'
'Huang, Xiao-Jun'
'Li, Yu-Ting'
'Wang, Ying'
'Wang, Lei'
'Jiang, Ren-Wang'
'Ye, Wen-Cai'

_publ_section_title
;
 Callistrilones A and B, Triketone-Phloroglucinol-Monoterpene Hybrids with
 a New Skeleton from Callistemon rigidus.
;
_journal_issue 1
_journal_name_full 'Organic letters'
_journal_page_first 120
_journal_page_last 123
_journal_paper_doi 10.1021/acs.orglett.5b03360
_journal_volume 18
_journal_year 2016
_chemical_absolute_configuration rm
_chemical_formula_moiety 'C35 H46 O6'
_chemical_formula_sum 'C35 H46 O6'
_chemical_formula_weight 562.72
_space_group_crystal_system monoclinic
_space_group_IT_number 4
_space_group_name_Hall 'P 2c'
_space_group_name_H-M_alt 'P 1 1 21'
_symmetry_space_group_name_Hall 'P 2c'
_symmetry_space_group_name_H-M 'P 1 1 21'
_atom_sites_solution_hydrogens geom
_audit_creation_date 2015-11-21
_audit_creation_method
;
Olex2 1.2
(compiled 2014.07.22 svn.r2960 for OlexSys, GUI svn.r4874)
;
_cell_angle_alpha 90
_cell_angle_beta 90
_cell_angle_gamma 90
_cell_formula_units_Z 8
_cell_length_a 9.7832(7)
_cell_length_b 24.3518(14)
_cell_length_c 27.7523(19)
_cell_measurement_reflns_used 14852
_cell_measurement_temperature 173(2)
_cell_measurement_theta_max 62.8630
_cell_measurement_theta_min 3.6240
_cell_volume 6611.7(8)
_computing_cell_refinement 'CrysAlis PRO '
_computing_data_collection 'CrysAlis PRO '
_computing_data_reduction 'CrysAlis PRO'
_computing_molecular_graphics 'Olex2 (Dolomanov et al., 2009)'
_computing_publication_material 'Olex2 (Dolomanov et al., 2009)'
_computing_structure_refinement 'ShelXL (Sheldrick, 2008)'
_computing_structure_solution 'ShelXL (Sheldrick, 2008)'
_diffrn_ambient_temperature 173(2)
_diffrn_measured_fraction_theta_full 0.985
_diffrn_measured_fraction_theta_max 0.985
_diffrn_measurement_device_type 'Oxford Gemini S ultra'
_diffrn_measurement_method 'omega scan'
_diffrn_radiation_type CuK\a
_diffrn_radiation_wavelength 1.54184
_diffrn_reflns_av_R_equivalents 0.0490
_diffrn_reflns_av_unetI/netI 0.0554
_diffrn_reflns_laue_measured_fraction_full 0.985
_diffrn_reflns_laue_measured_fraction_max 0.985
_diffrn_reflns_limit_h_max 11
_diffrn_reflns_limit_h_min -10
_diffrn_reflns_limit_k_max 28
_diffrn_reflns_limit_k_min -21
_diffrn_reflns_limit_l_max 30
_diffrn_reflns_limit_l_min -31
_diffrn_reflns_number 41704
_diffrn_reflns_point_group_measured_fraction_full 0.979
_diffrn_reflns_point_group_measured_fraction_max 0.979
_diffrn_reflns_theta_full 63.245
_diffrn_reflns_theta_max 63.245
_diffrn_reflns_theta_min 3.185
_diffrn_source 'sealed tube'
_exptl_absorpt_coefficient_mu 0.605
_exptl_absorpt_correction_T_max 1.00000
_exptl_absorpt_correction_T_min 0.84964
_exptl_crystal_colour colorless
_exptl_crystal_density_diffrn 1.131
_exptl_crystal_description block
_exptl_crystal_F_000 2432
_exptl_crystal_size_max 0.45
_exptl_crystal_size_mid 0.28
_exptl_crystal_size_min 0.21
_refine_diff_density_max 0.326
_refine_diff_density_min -0.278
_refine_diff_density_rms 0.048
_refine_ls_abs_structure_details
;
 Flack x determined using 4156 quotients [(I+)-(I-)]/[(I+)+(I-)]
 (Parsons, Flack and Wagner, Acta Cryst. B69 (2013) 249-259).
;
_refine_ls_abs_structure_Flack 0.01(15)
_refine_ls_extinction_coef 0.00018(5)
_refine_ls_extinction_expression Fc^*^=kFc[1+0.001xFc^2^\l^3^/sin(2\q)]^-1/4^
_refine_ls_extinction_method 'SHELXL-2014/7 (Sheldrick 2014'
_refine_ls_goodness_of_fit_ref 1.035
_refine_ls_hydrogen_treatment constr
_refine_ls_matrix_type full
_refine_ls_number_parameters 1479
_refine_ls_number_reflns 17101
_refine_ls_number_restraints 1
_refine_ls_restrained_S_all 1.034
_refine_ls_R_factor_all 0.0835
_refine_ls_R_factor_gt 0.0671
_refine_ls_shift/su_max 0.001
_refine_ls_shift/su_mean 0.000
_refine_ls_structure_factor_coef Fsqd
_refine_ls_weighting_details 'w=1/[\s^2^(Fo^2^)+(0.0639P)^2^+7.1624P] where P=(Fo^2^+2Fc^2^)/3'
_refine_ls_weighting_scheme calc
_refine_ls_wR_factor_gt 0.1606
_refine_ls_wR_factor_ref 0.1761
_reflns_Friedel_coverage 0.943
_reflns_friedel_fraction_full 0.973
_reflns_friedel_fraction_max 0.973
_reflns_number_gt 14363
_reflns_number_total 17101
_reflns_threshold_expression 'I > 2\s(I)'
_cod_data_source_file ol5b03360_si_003.cif
_cod_data_source_block cvc7d
_cod_original_cell_volume 6611.7(7)
_cod_database_code 1542384
_shelx_space_group_comment
;
The symmetry employed for this shelxl refinement is uniquely defined
by the following loop, which should always be used as a source of
symmetry information in preference to the above space-group names.
They are only intended as comments.
;
_olex2_refinement_description
;
1. Others
 Fixed Uiso: H8(0.064) H9(0.068) H10(0.064) H11A(0.059) H11B(0.059) H13(0.049)
 H1'A(0.159) H1'B(0.159) H1'C(0.159) H2'A(0.148) H2'B(0.148) H2'C(0.148)
 H3'A(0.142) H3'B(0.142) H3'C(0.142) H4'A(0.129) H4'B(0.129) H4'C(0.129)
 H6'(0.084) H7'A(0.157) H7'B(0.157) H7'C(0.157) H8'A(0.142) H8'B(0.142)
 H8'C(0.142) H9'A(0.092) H9'B(0.092) H9'C(0.092) H10'(0.092) H11C(0.146)
 H11D(0.146) H11E(0.146) H12A(0.185) H12B(0.185) H12C(0.185) H13'(0.065)
 H14A(0.137) H14B(0.137) H14C(0.137) H15A(0.112) H15B(0.112) H15C(0.112)
 H16A(0.078) H16B(0.078) H16C(0.078) H11F(0.053) H8C(0.063) H9C(0.068)
 H10C(0.054) H11G(0.055) H11H(0.055) H13C(0.044) H1DA(0.216) H1DB(0.216)
 H1DC(0.216) H2DA(0.321) H2DB(0.321) H2DC(0.321) H3DA(0.178) H3DB(0.178)
 H3DC(0.178) H4DA(0.178) H4DB(0.178) H4DC(0.178) H6D(0.084) H7DA(0.237)
 H7DB(0.237) H7DC(0.237) H8DA(0.17) H8DB(0.17) H8DC(0.17) H9DA(0.074)
 H9DB(0.074) H9DC(0.074) H10D(0.068) H11I(0.109) H11J(0.109) H11K(0.109)
 H12D(0.114) H12E(0.114) H12F(0.114) H13D(0.051) H14D(0.087) H14E(0.087)
 H14F(0.087) H15D(0.1) H15E(0.1) H15F(0.1) H16D(0.077) H16E(0.077) H16F(0.077)
 H11L(0.048) H8G(0.082) H9G(0.09) H10G(0.074) H11M(0.065) H11N(0.065)
 H13G(0.044) H1HA(0.119) H1HB(0.119) H1HC(0.119) H2HA(0.136) H2HB(0.136)
 H2HC(0.136) H3HA(0.098) H3HB(0.098) H3HC(0.098) H4HA(0.117) H4HB(0.117)
 H4HC(0.117) H6H(0.056) H7HA(0.119) H7HB(0.119) H7HC(0.119) H8HA(0.105)
 H8HB(0.105) H8HC(0.105) H9HA(0.102) H9HB(0.102) H9HC(0.102) H10H(0.11)
 H11O(0.149) H11P(0.149) H11Q(0.149) H12G(0.242) H12H(0.242) H12I(0.242)
 H13H(0.064) H14G(0.101) H14H(0.101) H14I(0.101) H15G(0.113) H15H(0.113)
 H15I(0.113) H16G(0.074) H16H(0.074) H16I(0.074) H11R(0.049) H8K(0.061)
 H9K(0.062) H10K(0.051) H11S(0.051) H11T(0.051) H13K(0.046) H1LA(0.159)
 H1LB(0.159) H1LC(0.159) H2LA(0.136) H2LB(0.136) H2LC(0.136) H3LA(0.129)
 H3LB(0.129) H3LC(0.129) H4LA(0.116) H4LB(0.116) H4LC(0.116) H6L(0.054)
 H7LA(0.105) H7LB(0.105) H7LC(0.105) H8LA(0.099) H8LB(0.099) H8LC(0.099)
 H9LA(0.091) H9LB(0.091) H9LC(0.091) H10L(0.076) H11U(0.152) H11V(0.152)
 H11W(0.152) H12J(0.141) H12K(0.141) H12L(0.141) H13L(0.061) H14J(0.114)
 H14K(0.114) H14L(0.114) H15J(0.094) H15K(0.094) H15L(0.094) H16J(0.075)
 H16K(0.075) H16L(0.075) H11X(0.047)
 Fixed X: H8(0.5206) H9(0.5156) H10(0.7558) H11A(0.7773) H11B(0.8965)
 H13(1.1865) H1'A(1.2649) H1'B(1.2293) H1'C(1.1156) H2'A(1.4123) H2'B(1.414)
 H2'C(1.4534) H3'A(0.9328) H3'B(0.9059) H3'C(0.9576) H4'A(1.2959) H4'B(1.1742)
 H4'C(1.1992) H6'(0.6566) H7'A(0.5644) H7'B(0.7046) H7'C(0.6909) H8'A(0.5629)
 H8'B(0.6812) H8'C(0.7077) H9'A(0.6647) H9'B(0.6116) H9'C(0.7654) H10'(0.5859)
 H11C(0.5006) H11D(0.6324) H11E(0.5307) H12A(0.8095) H12B(0.7246) H12C(0.8263)
 H13'(1.3336) H14A(1.4404) H14B(1.5339) H14C(1.458) H15A(1.2702) H15B(1.3536)
 H15C(1.4295) H16A(1.2041) H16B(1.098) H16C(1.2308) H11F(0.9094) H8C(-0.0067)
 H9C(-0.0469) H10C(0.1033) H11G(0.3274) H11H(0.2139) H13C(0.7078) H1DA(0.6092)
 H1DB(0.7456) H1DC(0.7157) H2DA(0.9297) H2DB(0.9565) H2DC(0.9683) H3DA(0.453)
 H3DB(0.39) H3DC(0.4432) H4DA(0.6336) H4DB(0.7276) H4DC(0.572) H6D(0.1343)
 H7DA(0.2603) H7DB(0.3607) H7DC(0.3569) H8DA(0.0562) H8DB(0.0268) H8DC(0.1487)
 H9DA(0.2553) H9DB(0.1865) H9DC(0.34) H10D(0.2666) H11I(0.039) H11J(0.1326)
 H11K(0.0357) H12D(0.3629) H12E(0.2328) H12F(0.3297) H13D(0.8152) H14D(0.9615)
 H14E(1.0268) H14F(0.9672) H15D(0.7187) H15E(0.8173) H15F(0.8769) H16D(0.6793)
 H16E(0.5318) H16F(0.6574) H11L(0.3741) H8G(-0.0125) H9G(0.0232) H10G(0.2718)
 H11M(0.2864) H11N(0.4109) H13G(0.6491) H1HA(0.8742) H1HB(0.7876) H1HC(0.8042)
 H2HA(0.7553) H2HB(0.6942) H2HC(0.5972) H3HA(0.2879) H3HB(0.2626) H3HC(0.2967)
 H4HA(0.5878) H4HB(0.4405) H4HC(0.4659) H6H(0.1895) H7HA(-0.0041) H7HB(0.0867)
 H7HC(0.0684) H8HA(0.4056) H8HB(0.3217) H8HC(0.3401) H9HA(0.1519) H9HB(0.0688)
 H9HC(0.2256) H10H(0.3129) H11O(0.1665) H11P(0.1483) H11Q(0.0411) H12G(0.2432)
 H12H(0.0916) H12I(0.1988) H13H(0.7708) H14G(0.6741) H14H(0.7575) H14I(0.8341)
 H15G(0.8958) H15H(0.9725) H15I(0.8959) H16G(0.7118) H16H(0.5937) H16I(0.7103)
 H11R(0.3878) H8K(0.5104) H9K(0.4881) H10K(0.2411) H11S(0.2054) H11T(0.0893)
 H13K(-0.1339) H1LA(-0.3305) H1LB(-0.3097) H1LC(-0.2761) H2LA(-0.1248) H2LB(-
 0.0725) H2LC(0.0228) H3LA(0.0944) H3LB(-0.0262) H3LC(0.1254) H4LA(0.2323)
 H4LB(0.2615) H4LC(0.1935) H6L(0.3143) H7LA(0.1833) H7LB(0.1681) H7LC(0.1008)
 H8LA(0.438) H8LB(0.5132) H8LC(0.4274) H9LA(0.3342) H9LB(0.4158) H9LC(0.2577)
 H10L(0.37) H11U(0.1389) H11V(0.2052) H11W(0.1223) H12J(0.467) H12K(0.3282)
 H12L(0.4111) H13L(-0.2672) H14J(-0.3803) H14K(-0.4588) H14L(-0.3697) H15J(-
 0.166) H15K(-0.2366) H15L(-0.3256) H16J(-0.2088) H16K(-0.104) H16L(-0.2155)
 H11X(0.1016)
 Fixed Y: H8(0.9156) H9(0.9048) H10(0.8987) H11A(1.0063) H11B(0.9708)
 H13(0.7944) H1'A(0.6045) H1'B(0.5545) H1'C(0.597) H2'A(0.6424) H2'B(0.5823)
 H2'C(0.6318) H3'A(0.6582) H3'B(0.6369) H3'C(0.5963) H4'A(0.649) H4'B(0.6658)
 H4'C(0.6038) H6'(0.8167) H7'A(0.7845) H7'B(0.7576) H7'C(0.8217) H8'A(0.7254)
 H8'B(0.7305) H8'C(0.7012) H9'A(1.0239) H9'B(0.9848) H9'C(1.0029) H10'(0.9327)
 H11C(1.0066) H11D(1.0406) H11E(1.0247) H12A(0.9315) H12B(0.9772) H12C(0.9931)
 H13'(0.8474) H14A(0.7882) H14B(0.8016) H14C(0.745) H15A(0.8161) H15B(0.7621)
 H15C(0.8187) H16A(0.954) H16B(0.9681) H16C(0.9351) H11F(0.9776) H8C(0.8058)
 H9C(0.7733) H10C(0.7947) H11G(0.8246) H11H(0.8624) H13C(0.9573) H1DA(1.1419)
 H1DB(1.1375) H1DC(1.19) H2DA(1.1762) H2DB(1.1278) H2DC(1.1179) H3DA(1.1702)
 H3DB(1.1115) H3DC(1.1298) H4DA(1.1506) H4DB(1.0987) H4DC(1.0919) H6D(0.9307)
 H7DA(0.9243) H7DB(0.9699) H7DC(0.9126) H8DA(0.9772) H8DB(1.0119) H8DC(1.0278)
 H9DA(0.741) H9DB(0.7807) H9DC(0.7891) H10D(0.7158) H11I(0.683) H11J(0.646)
 H11K(0.6895) H12D(0.7489) H12E(0.7296) H12F(0.6861) H13D(0.8985) H14D(0.9542)
 H14E(0.9363) H14F(0.9957) H15D(0.9301) H15E(0.9808) H15F(0.9215) H16D(0.7955)
 H16E(0.7894) H16F(0.7965) H11L(0.7848) H8G(0.3058) H9G(0.3177) H10G(0.3347)
 H11M(0.2273) H11N(0.2642) H13G(0.4497) H1HA(0.6158) H1HB(0.6055) H1HC(0.6652)
 H2HA(0.6404) H2HB(0.6913) H2HC(0.651) H3HA(0.6427) H3HB(0.5816) H3HC(0.5955)
 H4HA(0.6101) H4HB(0.5908) H4HC(0.6518) H6H(0.3833) H7HA(0.4378) H7HB(0.4828)
 H7HC(0.4254) H8HA(0.4183) H8HB(0.4132) H8HC(0.4707) H9HA(0.2074) H9HB(0.2453)
 H9HC(0.2361) H10H(0.2615) H11O(0.1971) H11P(0.2013) H11Q(0.2287) H12G(0.3433)
 H12H(0.3224) H12I(0.2949) H13H(0.4032) H14G(0.446) H14H(0.4994) H14I(0.4454)
 H15G(0.4534) H15H(0.4499) H15I(0.5039) H16G(0.2933) H16H(0.2751) H16I(0.3136)
 H11R(0.263) H8K(0.548) H9K(0.5555) H10K(0.573) H11S(0.4702) H11T(0.5089)
 H13K(0.705) H1LA(0.8833) H1LB(0.8772) H1LC(0.933) H2LA(0.8912) H2LB(0.9411)
 H2LC(0.8903) H3LA(0.9025) H3LB(0.8617) H3LC(0.8409) H4LA(0.8932) H4LB(0.8312)
 H4LC(0.8479) H6L(0.6392) H7LA(0.6782) H7LB(0.7323) H7LC(0.6777) H8LA(0.684)
 H8LB(0.6908) H8LC(0.7395) H9LA(0.4531) H9LB(0.4919) H9LC(0.4846) H10L(0.5277)
 H11U(0.5307) H11V(0.4794) H11W(0.4724) H12J(0.4592) H12K(0.4271) H12L(0.4341)
 H13L(0.6643) H14J(0.7204) H14K(0.7189) H14L(0.7701) H15J(0.7031) H15K(0.7593)
 H15L(0.7081) H16J(0.5495) H16K(0.5308) H16L(0.5748) H11X(0.5133)
 Fixed Z: H8(0.4294) H9(0.3517) H10(0.3223) H11A(0.359) H11B(0.3378)
 H13(0.3459) H1'A(0.2926) H1'B(0.3259) H1'C(0.3121) H2'A(0.4059) H2'B(0.3855)
 H2'C(0.3521) H3'A(0.4824) H3'B(0.43) H3'C(0.4698) H4'A(0.4807) H4'B(0.5144)
 H4'C(0.502) H6'(0.5057) H7'A(0.5784) H7'B(0.5923) H7'C(0.5901) H8'A(0.5041)
 H8'B(0.4663) H8'C(0.5157) H9'A(0.4506) H9'B(0.4913) H9'C(0.4904) H10'(0.2704)
 H11C(0.3157) H11D(0.3039) H11E(0.2626) H12A(0.2436) H12B(0.2174) H12C(0.2588)
 H13'(0.3933) H14A(0.3394) H14B(0.3838) H14C(0.3808) H15A(0.4699) H15B(0.4612)
 H15C(0.4641) H16A(0.331) H16B(0.3715) H16C(0.3842) H11F(0.4224) H8C(0.6359)
 H9C(0.7076) H10C(0.7701) H11G(0.7524) H11H(0.7303) H13C(0.7151) H1DA(0.7445)
 H1DB(0.7739) H1DC(0.743) H2DA(0.6964) H2DB(0.7323) H2DC(0.6767) H3DA(0.6285)
 H3DB(0.6216) H3DC(0.6724) H4DA(0.5627) H4DB(0.5668) H4DC(0.5546) H6D(0.556)
 H7DA(0.4806) H7DB(0.4989) H7DC(0.5245) H8DA(0.4913) H8DB(0.5378) H8DC(0.5039)
 H9DA(0.6085) H9DB(0.5712) H9DC(0.5857) H10D(0.7212) H11I(0.7225) H11J(0.7549)
 H11K(0.7787) H12D(0.7937) H12E(0.822) H12F(0.7982) H13D(0.661) H14D(0.705)
 H14E(0.6558) H14F(0.6618) H15D(0.5887) H15E(0.5897) H15F(0.5837) H16D(0.7379)
 H16E(0.7165) H16F(0.682) H11L(0.6773) H8G(0.6658) H9G(0.7443) H10G(0.7526)
 H11M(0.7177) H11N(0.7325) H13G(0.7141) H1HA(0.6861) H1HB(0.6394) H1HC(0.6597)
 H2HA(0.764) H2HB(0.737) H2HC(0.7648) H3HA(0.6423) H3HB(0.6268) H3HC(0.6806)
 H4HA(0.5775) H4HB(0.5631) H4HC(0.5786) H6H(0.532) H7HA(0.5186) H7HB(0.494)
 H7HC(0.4694) H8HA(0.5157) H8HB(0.4678) H8HC(0.4924) H9HA(0.6301) H9HB(0.5951)
 H9HC(0.5867) H10H(0.8088) H11O(0.775) H11P(0.831) H11Q(0.7967) H12G(0.8352)
 H12H(0.8347) H12I(0.8691) H13H(0.6519) H14G(0.5843) H14H(0.5957) H14I(0.5811)
 H15G(0.7081) H15H(0.6586) H15I(0.6732) H16G(0.7237) H16H(0.6891) H16I(0.6701)
 H11R(0.6475) H8K(0.9029) H9K(0.8249) H10K(0.8077) H11S(0.8516) H11T(0.8324)
 H13K(0.8389) H1LA(0.8271) H1LB(0.8829) H1LC(0.8575) H2LA(0.772) H2LB(0.8026)
 H2LC(0.7939) H3LA(0.9702) H3LB(0.9802) H3LC(0.9825) H4LA(0.8943) H4LB(0.9056)
 H4LC(0.8566) H6L(1.0272) H7LA(1.0894) H7LB(1.0592) H7LC(1.041) H8LA(1.0875)
 H8LB(1.038) H8LC(1.0591) H9LA(0.94) H9LB(0.9747) H9LC(0.9812) H10L(0.7496)
 H11U(0.7355) H11V(0.7107) H11W(0.7587) H12J(0.798) H12K(0.7979) H12L(0.7499)
 H13L(0.9006) H14J(0.844) H14K(0.8932) H14L(0.8797) H15J(0.9688) H15K(0.957)
 H15L(0.9705) H16J(0.8314) H16K(0.8708) H16L(0.8833) H11X(0.9175)
;
_shelx_shelxl_version_number 2014/7
_olex2_submission_special_instructions 'No special instructions were received'

loop_
_space_group_symop_operation_xyz
'x, y, z'
'-x, -y, z+1/2'

loop_
_atom_site_label
_atom_site_type_symbol
_atom_site_fract_x
_atom_site_fract_y
_atom_site_fract_z
_atom_site_U_iso_or_equiv
_atom_site_adp_type
_atom_site_occupancy
_atom_site_site_symmetry_order
_atom_site_calc_flag
_atom_site_refinement_flags_posn
O1 O 1.1340(18) 0.5601(3) 0.4110(4) 0.143(7) Uani 1 1 d .
O2 O 1.2480(13) 0.7039(3) 0.3105(3) 0.091(4) Uani 1 1 d .
O3 O 0.9293(9) 0.7739(4) 0.5459(3) 0.068(2) Uani 1 1 d .
O4 O 1.0914(8) 0.8906(2) 0.3507(2) 0.0439(15) Uani 1 1 d .
O5 O 1.0516(8) 0.7403(2) 0.4604(2) 0.0476(16) Uani 1 1 d .
O7 O 0.7575(8) 0.8982(3) 0.4743(2) 0.0516(17) Uani 1 1 d .
O1C O 0.7270(14) 1.1904(3) 0.6415(3) 0.105(4) Uani 1 1 d .
O2C O 0.8213(11) 1.0422(3) 0.7432(3) 0.074(3) Uani 1 1 d .
O3C O 0.2386(13) 1.0341(3) 0.5952(4) 0.098(3) Uani 1 1 d .
O4C O 0.6023(7) 0.8650(2) 0.7141(2) 0.0407(14) Uani 1 1 d .
O5C O 0.5186(8) 1.0205(2) 0.6147(3) 0.0553(18) Uani 1 1 d .
O7C O 0.2033(7) 0.8726(2) 0.6182(2) 0.0489(15) Uani 1 1 d .
O1G O 0.5086(11) 0.6868(3) 0.6701(4) 0.085(3) Uani 1 1 d .
O2G O 0.7122(9) 0.5411(3) 0.7491(3) 0.060(2) Uani 1 1 d .
O3G O 0.1582(9) 0.4954(3) 0.5841(3) 0.061(2) Uani 1 1 d .
O4G O 0.5759(7) 0.3519(2) 0.7115(2) 0.0377(13) Uani 1 1 d .
O5G O 0.4359(7) 0.5057(2) 0.6156(2) 0.0400(14) Uani 1 1 d .
O7G O 0.1903(7) 0.3374(2) 0.6094(2) 0.0469(15) Uani 1 1 d .
O1K O -0.0444(13) 0.9385(3) 0.9017(3) 0.096(4) Uani 1 1 d .
O2K O -0.1821(9) 0.7947(3) 0.8004(3) 0.0604(19) Uani 1 1 d .
O3K O 0.3564(8) 0.7440(3) 0.9675(3) 0.060(2) Uani 1 1 d .
O4K O -0.0630(7) 0.6047(2) 0.84376(19) 0.0377(14) Uani 1 1 d .
O5K O 0.0787(8) 0.7590(2) 0.9374(2) 0.0451(16) Uani 1 1 d .
O7K O 0.3016(7) 0.5848(2) 0.9553(2) 0.0429(15) Uani 1 1 d .
C1 C 1.2210(15) 0.6881(4) 0.3507(4) 0.065(3) Uani 1 1 d .
C2 C 1.2459(15) 0.6261(4) 0.3629(4) 0.064(3) Uani 1 1 d .
C3 C 1.1622(16) 0.6082(4) 0.4061(4) 0.072(4) Uani 1 1 d .
C4 C 1.1077(13) 0.6461(4) 0.4447(4) 0.056(3) Uani 1 1 d .
C6 C 0.9049(11) 0.8169(3) 0.4710(3) 0.043(2) Uani 1 1 d .
C8 C 0.5991(12) 0.9242(4) 0.4121(4) 0.053(2) Uani 1 1 d .
H8 H 0.5206 0.9156 0.4294 0.064 Uiso 1 1 calc R
C9 C 0.5955(11) 0.9187(4) 0.3651(4) 0.057(3) Uani 1 1 d .
H9 H 0.5156 0.9048 0.3517 0.068 Uiso 1 1 calc R
C10 C 0.7096(12) 0.9329(4) 0.3312(4) 0.054(3) Uani 1 1 d .
H10 H 0.7558 0.8987 0.3223 0.064 Uiso 1 1 calc R
C11 C 0.8137(12) 0.9693(3) 0.3570(4) 0.049(2) Uani 1 1 d .
H11A H 0.7773 1.0063 0.3590 0.059 Uiso 1 1 calc R
H11B H 0.8965 0.9708 0.3378 0.059 Uiso 1 1 calc R
C12 C 1.0269(9) 0.8683(3) 0.3899(3) 0.0330(18) Uani 1 1 d .
C13 C 1.1918(10) 0.7871(3) 0.3806(3) 0.041(2) Uani 1 1 d .
H13 H 1.1865 0.7944 0.3459 0.049 Uiso 1 1 calc R
C1' C 1.211(2) 0.5925(4) 0.3195(5) 0.106(7) Uani 1 1 d .
H1'A H 1.2649 0.6045 0.2926 0.159 Uiso 1 1 calc R
H1'B H 1.2293 0.5545 0.3259 0.159 Uiso 1 1 calc R
H1'C H 1.1156 0.5970 0.3121 0.159 Uiso 1 1 calc R
C2' C 1.3952(18) 0.6201(5) 0.3780(7) 0.099(5) Uani 1 1 d .
H2'A H 1.4123 0.6424 0.4059 0.148 Uiso 1 1 calc R
H2'B H 1.4140 0.5823 0.3855 0.148 Uiso 1 1 calc R
H2'C H 1.4534 0.6318 0.3521 0.148 Uiso 1 1 calc R
C3' C 0.9631(16) 0.6332(5) 0.4579(7) 0.095(5) Uani 1 1 d .
H3'A H 0.9328 0.6582 0.4824 0.142 Uiso 1 1 calc R
H3'B H 0.9059 0.6369 0.4300 0.142 Uiso 1 1 calc R
H3'C H 0.9576 0.5963 0.4698 0.142 Uiso 1 1 calc R
C4' C 1.2036(19) 0.6407(5) 0.4899(4) 0.086(5) Uani 1 1 d .
H4'A H 1.2959 0.6490 0.4807 0.129 Uiso 1 1 calc R
H4'B H 1.1742 0.6658 0.5144 0.129 Uiso 1 1 calc R
H4'C H 1.1992 0.6038 0.5020 0.129 Uiso 1 1 calc R
C5' C 0.8458(10) 0.7914(4) 0.5153(3) 0.046(2) Uani 1 1 d .
C6' C 0.7032(15) 0.7868(5) 0.5227(5) 0.070(3) Uani 1 1 d .
H6' H 0.6566 0.8167 0.5057 0.084 Uiso 1 1 calc R
C7' C 0.6620(14) 0.7877(8) 0.5758(6) 0.105(5) Uani 1 1 d .
H7'A H 0.5644 0.7845 0.5784 0.157 Uiso 1 1 calc R
H7'B H 0.7046 0.7576 0.5923 0.157 Uiso 1 1 calc R
H7'C H 0.6909 0.8217 0.5901 0.157 Uiso 1 1 calc R
C8' C 0.6595(14) 0.7305(6) 0.5000(7) 0.095(5) Uani 1 1 d .
H8'A H 0.5629 0.7254 0.5041 0.142 Uiso 1 1 calc R
H8'B H 0.6812 0.7305 0.4663 0.142 Uiso 1 1 calc R
H8'C H 0.7077 0.7012 0.5157 0.142 Uiso 1 1 calc R
C9' C 0.6879(14) 0.9935(4) 0.4709(4) 0.062(3) Uani 1 1 d .
H9'A H 0.6647 1.0239 0.4506 0.092 Uiso 1 1 calc R
H9'B H 0.6116 0.9848 0.4913 0.092 Uiso 1 1 calc R
H9'C H 0.7654 1.0029 0.4904 0.092 Uiso 1 1 calc R
C10' C 0.6508(15) 0.9592(5) 0.2839(5) 0.077(4) Uani 1 1 d .
H10' H 0.5859 0.9327 0.2704 0.092 Uiso 1 1 calc R
C11' C 0.5711(17) 1.0128(6) 0.2923(6) 0.097(5) Uani 1 1 d .
H11C H 0.5006 1.0066 0.3157 0.146 Uiso 1 1 calc R
H11D H 0.6324 1.0406 0.3039 0.146 Uiso 1 1 calc R
H11E H 0.5307 1.0247 0.2626 0.146 Uiso 1 1 calc R
C12' C 0.763(2) 0.9658(9) 0.2477(6) 0.123(7) Uani 1 1 d .
H12A H 0.8095 0.9315 0.2436 0.185 Uiso 1 1 calc R
H12B H 0.7246 0.9772 0.2174 0.185 Uiso 1 1 calc R
H12C H 0.8263 0.9931 0.2588 0.185 Uiso 1 1 calc R
C13' C 1.3311(11) 0.8078(4) 0.3995(4) 0.054(3) Uani 1 1 d .
H13' H 1.3336 0.8474 0.3933 0.065 Uiso 1 1 calc R
C14' C 1.4517(13) 0.7834(5) 0.3735(7) 0.091(5) Uani 1 1 d .
H14A H 1.4404 0.7882 0.3394 0.137 Uiso 1 1 calc R
H14B H 1.5339 0.8016 0.3838 0.137 Uiso 1 1 calc R
H14C H 1.4580 0.7450 0.3808 0.137 Uiso 1 1 calc R
C15' C 1.3476(14) 0.8005(5) 0.4537(5) 0.075(4) Uani 1 1 d .
H15A H 1.2702 0.8161 0.4699 0.112 Uiso 1 1 calc R
H15B H 1.3536 0.7621 0.4612 0.112 Uiso 1 1 calc R
H15C H 1.4295 0.8187 0.4641 0.112 Uiso 1 1 calc R
C16' C 1.1619(13) 0.9411(3) 0.3601(4) 0.052(3) Uani 1 1 d .
H16A H 1.2041 0.9540 0.3310 0.078 Uiso 1 1 calc R
H16B H 1.0980 0.9681 0.3715 0.078 Uiso 1 1 calc R
H16C H 1.2308 0.9351 0.3842 0.078 Uiso 1 1 calc R
C4A C 1.1162(10) 0.7071(3) 0.4279(3) 0.041(2) Uani 1 1 d .
C5A C 1.0095(10) 0.7923(3) 0.4441(3) 0.039(2) Uani 1 1 d .
C6A C 0.8612(9) 0.8680(3) 0.4525(3) 0.0371(19) Uani 1 1 d .
C7A C 0.7228(11) 0.9436(3) 0.4398(3) 0.046(2) Uani 1 1 d .
C11A C 0.8501(11) 0.9498(3) 0.4077(3) 0.044(2) Uani 1 1 d .
H11F H 0.9094 0.9776 0.4224 0.053 Uiso 1 1 calc R
C12A C 1.0746(9) 0.8160(3) 0.4053(3) 0.0370(19) Uani 1 1 d .
C13A C 1.1759(10) 0.7257(3) 0.3888(3) 0.042(2) Uani 1 1 d .
C11B C 0.9205(9) 0.8936(3) 0.4135(3) 0.0366(19) Uani 1 1 d .
C1C C 0.7680(11) 1.0610(4) 0.7078(4) 0.049(2) Uani 1 1 d .
C2C C 0.7776(18) 1.1230(5) 0.6996(5) 0.083(4) Uani 1 1 d .
C3C C 0.7054(15) 1.1434(4) 0.6540(5) 0.070(3) Uani 1 1 d .
C4C C 0.6052(14) 1.1089(4) 0.6257(4) 0.064(3) Uani 1 1 d .
C6C C 0.3567(11) 0.9498(4) 0.6142(4) 0.050(3) Uani 1 1 d .
C8C C 0.0669(10) 0.8019(4) 0.6568(4) 0.052(2) Uani 1 1 d .
H8C H -0.0067 0.8058 0.6359 0.063 Uiso 1 1 calc R
C9C C 0.0413(9) 0.7850(5) 0.7004(4) 0.057(3) Uani 1 1 d .
H9C H -0.0469 0.7733 0.7076 0.068 Uiso 1 1 calc R
C10C C 0.1484(9) 0.7834(4) 0.7402(4) 0.045(2) Uani 1 1 d .
H10C H 0.1033 0.7947 0.7701 0.054 Uiso 1 1 calc R
C11C C 0.2552(10) 0.8263(4) 0.7285(4) 0.046(2) Uani 1 1 d .
H11G H 0.3274 0.8246 0.7524 0.055 Uiso 1 1 calc R
H11H H 0.2139 0.8624 0.7303 0.055 Uiso 1 1 calc R
C12C C 0.5184(9) 0.8896(3) 0.6801(3) 0.0366(19) Uani 1 1 d .
C13C C 0.6974(9) 0.9650(3) 0.6806(3) 0.0370(19) Uani 1 1 d .
H13C H 0.7078 0.9573 0.7151 0.044 Uiso 1 1 calc R
C1D C 0.705(3) 1.1508(6) 0.7447(6) 0.144(10) Uani 1 1 d .
H1DA H 0.6092 1.1419 0.7445 0.216 Uiso 1 1 calc R
H1DB H 0.7456 1.1375 0.7739 0.216 Uiso 1 1 calc R
H1DC H 0.7157 1.1900 0.7430 0.216 Uiso 1 1 calc R
C2D C 0.920(2) 1.1374(8) 0.7014(12) 0.214(18) Uani 1 1 d .
H2DA H 0.9297 1.1762 0.6964 0.321 Uiso 1 1 calc R
H2DB H 0.9565 1.1278 0.7323 0.321 Uiso 1 1 calc R
H2DC H 0.9683 1.1179 0.6767 0.321 Uiso 1 1 calc R
C3D C 0.4584(18) 1.1324(6) 0.6383(9) 0.119(7) Uani 1 1 d .
H3DA H 0.4530 1.1702 0.6285 0.178 Uiso 1 1 calc R
H3DB H 0.3900 1.1115 0.6216 0.178 Uiso 1 1 calc R
H3DC H 0.4432 1.1298 0.6724 0.178 Uiso 1 1 calc R
C4D C 0.638(2) 1.1129(4) 0.5726(5) 0.118(8) Uani 1 1 d .
H4DA H 0.6336 1.1506 0.5627 0.178 Uiso 1 1 calc R
H4DB H 0.7276 1.0987 0.5668 0.178 Uiso 1 1 calc R
H4DC H 0.5720 1.0919 0.5546 0.178 Uiso 1 1 calc R
C5D C 0.2596(12) 0.9849(5) 0.5850(4) 0.062(3) Uani 1 1 d .
C6D C 0.1876(12) 0.9622(5) 0.5446(4) 0.070(4) Uani 1 1 d .
H6D H 0.1343 0.9307 0.5560 0.084 Uiso 1 1 calc R
C7D C 0.303(3) 0.9400(10) 0.5085(6) 0.158(11) Uani 1 1 d .
H7DA H 0.2603 0.9243 0.4806 0.237 Uiso 1 1 calc R
H7DB H 0.3607 0.9699 0.4989 0.237 Uiso 1 1 calc R
H7DC H 0.3569 0.9126 0.5245 0.237 Uiso 1 1 calc R
C8D C 0.0971(13) 0.9978(8) 0.5170(6) 0.114(7) Uani 1 1 d .
H8DA H 0.0562 0.9772 0.4913 0.170 Uiso 1 1 calc R
H8DB H 0.0268 1.0119 0.5378 0.170 Uiso 1 1 calc R
H8DC H 0.1487 1.0278 0.5039 0.170 Uiso 1 1 calc R
C9D C 0.2514(10) 0.7782(4) 0.5971(3) 0.049(2) Uani 1 1 d .
H9DA H 0.2553 0.7410 0.6085 0.074 Uiso 1 1 calc R
H9DB H 0.1865 0.7807 0.5712 0.074 Uiso 1 1 calc R
H9DC H 0.3400 0.7891 0.5857 0.074 Uiso 1 1 calc R
C10D C 0.2068(13) 0.7250(4) 0.7484(4) 0.057(3) Uani 1 1 d .
H10D H 0.2666 0.7158 0.7212 0.068 Uiso 1 1 calc R
C11D C 0.0929(14) 0.6818(4) 0.7514(5) 0.073(3) Uani 1 1 d .
H11I H 0.0390 0.6830 0.7225 0.109 Uiso 1 1 calc R
H11J H 0.1326 0.6460 0.7549 0.109 Uiso 1 1 calc R
H11K H 0.0357 0.6895 0.7787 0.109 Uiso 1 1 calc R
C12D C 0.2909(14) 0.7221(5) 0.7949(5) 0.076(4) Uani 1 1 d .
H12D H 0.3629 0.7489 0.7937 0.114 Uiso 1 1 calc R
H12E H 0.2328 0.7296 0.8220 0.114 Uiso 1 1 calc R
H12F H 0.3297 0.6861 0.7982 0.114 Uiso 1 1 calc R
C13D C 0.8190(10) 0.9379(4) 0.6536(3) 0.043(2) Uani 1 1 d .
H13D H 0.8152 0.8985 0.6610 0.051 Uiso 1 1 calc R
C14D C 0.9560(11) 0.9578(4) 0.6706(4) 0.058(3) Uani 1 1 d .
H14D H 0.9615 0.9542 0.7050 0.087 Uiso 1 1 calc R
H14E H 1.0268 0.9363 0.6558 0.087 Uiso 1 1 calc R
H14F H 0.9672 0.9957 0.6618 0.087 Uiso 1 1 calc R
C15D C 0.8068(14) 0.9431(5) 0.5988(4) 0.067(3) Uani 1 1 d .
H15D H 0.7187 0.9301 0.5887 0.100 Uiso 1 1 calc R
H15E H 0.8173 0.9808 0.5897 0.100 Uiso 1 1 calc R
H15F H 0.8769 0.9215 0.5837 0.100 Uiso 1 1 calc R
C16D C 0.6191(12) 0.8068(3) 0.7125(4) 0.052(3) Uani 1 1 d .
H16D H 0.6793 0.7955 0.7379 0.077 Uiso 1 1 calc R
H16E H 0.5318 0.7894 0.7165 0.077 Uiso 1 1 calc R
H16F H 0.6574 0.7965 0.6820 0.077 Uiso 1 1 calc R
C4E C 0.6114(11) 1.0501(3) 0.6412(3) 0.047(2) Uani 1 1 d .
C5E C 0.4771(11) 0.9694(4) 0.6328(4) 0.046(2) Uani 1 1 d .
C6E C 0.3203(9) 0.8969(4) 0.6307(3) 0.044(2) Uani 1 1 d .
C7E C 0.2078(10) 0.8155(3) 0.6377(3) 0.044(2) Uani 1 1 d .
C11E C 0.3176(10) 0.8181(3) 0.6779(3) 0.040(2) Uani 1 1 d .
H11L H 0.3741 0.7848 0.6773 0.048 Uiso 1 1 calc R
C12E C 0.5631(10) 0.9418(3) 0.6646(3) 0.039(2) Uani 1 1 d .
C13E C 0.6911(10) 1.0267(3) 0.6741(3) 0.040(2) Uani 1 1 d .
C11F C 0.4014(8) 0.8674(3) 0.6631(3) 0.0365(19) Uani 1 1 d .
C1G C 0.6609(10) 0.5582(4) 0.7123(3) 0.045(2) Uani 1 1 d .
C2G C 0.6627(13) 0.6191(4) 0.7001(4) 0.061(3) Uani 1 1 d .
C3G C 0.5444(12) 0.6378(4) 0.6697(4) 0.052(3) Uani 1 1 d .
C4G C 0.4628(12) 0.5987(4) 0.6373(4) 0.052(3) Uani 1 1 d .
C6G C 0.3079(10) 0.4245(3) 0.6105(3) 0.0353(19) Uani 1 1 d .
C8G C 0.0760(12) 0.3016(5) 0.6774(5) 0.069(3) Uani 1 1 d .
H8G H -0.0125 0.3058 0.6658 0.082 Uiso 1 1 calc R
C9G C 0.0973(16) 0.3074(4) 0.7253(5) 0.075(4) Uani 1 1 d .
H9G H 0.0232 0.3177 0.7443 0.090 Uiso 1 1 calc R
C10G C 0.2285(15) 0.2986(4) 0.7493(4) 0.062(3) Uani 1 1 d .
H10G H 0.2718 0.3347 0.7526 0.074 Uiso 1 1 calc R
C11G C 0.3201(13) 0.2647(4) 0.7185(3) 0.054(3) Uani 1 1 d .
H11M H 0.2864 0.2273 0.7177 0.065 Uiso 1 1 calc R
H11N H 0.4109 0.2642 0.7325 0.065 Uiso 1 1 calc R
C12G C 0.4879(8) 0.3733(3) 0.6777(3) 0.0289(17) Uani 1 1 d .
C13G C 0.6342(9) 0.4592(3) 0.6801(3) 0.0366(19) Uani 1 1 d .
H13G H 0.6491 0.4497 0.7141 0.044 Uiso 1 1 calc R
C1H C 0.7952(14) 0.6272(5) 0.6682(6) 0.079(4) Uani 1 1 d .
H1HA H 0.8742 0.6158 0.6861 0.119 Uiso 1 1 calc R
H1HB H 0.7876 0.6055 0.6394 0.119 Uiso 1 1 calc R
H1HC H 0.8042 0.6652 0.6597 0.119 Uiso 1 1 calc R
C2H C 0.679(2) 0.6537(5) 0.7457(5) 0.090(5) Uani 1 1 d .
H2HA H 0.7553 0.6404 0.7640 0.136 Uiso 1 1 calc R
H2HB H 0.6942 0.6913 0.7370 0.136 Uiso 1 1 calc R
H2HC H 0.5972 0.6510 0.7648 0.136 Uiso 1 1 calc R
C3H C 0.3143(12) 0.6052(4) 0.6477(5) 0.066(3) Uani 1 1 d .
H3HA H 0.2879 0.6427 0.6423 0.098 Uiso 1 1 calc R
H3HB H 0.2626 0.5816 0.6268 0.098 Uiso 1 1 calc R
H3HC H 0.2967 0.5955 0.6806 0.098 Uiso 1 1 calc R
C4H C 0.4920(18) 0.6143(4) 0.5840(4) 0.078(4) Uani 1 1 d .
H4HA H 0.5878 0.6101 0.5775 0.117 Uiso 1 1 calc R
H4HB H 0.4405 0.5908 0.5631 0.117 Uiso 1 1 calc R
H4HC H 0.4659 0.6518 0.5786 0.117 Uiso 1 1 calc R
C5H C 0.2138(10) 0.4515(4) 0.5751(3) 0.043(2) Uani 1 1 d .
C6H C 0.2006(11) 0.4228(4) 0.5266(3) 0.047(2) Uani 1 1 d .
H6H H 0.1895 0.3833 0.5320 0.056 Uiso 1 1 calc R
C7H C 0.0765(12) 0.4442(7) 0.4997(4) 0.079(4) Uani 1 1 d .
H7HA H -0.0041 0.4378 0.5186 0.119 Uiso 1 1 calc R
H7HB H 0.0867 0.4828 0.4940 0.119 Uiso 1 1 calc R
H7HC H 0.0684 0.4254 0.4694 0.119 Uiso 1 1 calc R
C8H C 0.3285(13) 0.4321(6) 0.4981(4) 0.070(3) Uani 1 1 d .
H8HA H 0.4056 0.4183 0.5157 0.105 Uiso 1 1 calc R
H8HB H 0.3217 0.4132 0.4678 0.105 Uiso 1 1 calc R
H8HC H 0.3401 0.4707 0.4924 0.105 Uiso 1 1 calc R
C9H C 0.1554(13) 0.2399(4) 0.6107(5) 0.068(3) Uani 1 1 d .
H9HA H 0.1519 0.2074 0.6301 0.102 Uiso 1 1 calc R
H9HB H 0.0688 0.2453 0.5951 0.102 Uiso 1 1 calc R
H9HC H 0.2256 0.2361 0.5867 0.102 Uiso 1 1 calc R
C10H C 0.219(2) 0.2731(6) 0.8013(5) 0.091(5) Uani 1 1 d .
H10H H 0.3129 0.2615 0.8088 0.110 Uiso 1 1 calc R
C11H C 0.1361(19) 0.2201(6) 0.8010(6) 0.099(5) Uani 1 1 d .
H11O H 0.1665 0.1971 0.7750 0.149 Uiso 1 1 calc R
H11P H 0.1483 0.2013 0.8310 0.149 Uiso 1 1 calc R
H11Q H 0.0411 0.2287 0.7967 0.149 Uiso 1 1 calc R
C12H C 0.186(3) 0.3116(7) 0.8381(6) 0.161(11) Uani 1 1 d .
H12G H 0.2432 0.3433 0.8352 0.242 Uiso 1 1 calc R
H12H H 0.0916 0.3224 0.8347 0.242 Uiso 1 1 calc R
H12I H 0.1988 0.2949 0.8691 0.242 Uiso 1 1 calc R
C13H C 0.7651(11) 0.4434(4) 0.6513(4) 0.053(2) Uani 1 1 d .
H13H H 0.7708 0.4032 0.6519 0.064 Uiso 1 1 calc R
C14H C 0.7569(13) 0.4601(5) 0.5982(4) 0.067(3) Uani 1 1 d .
H14G H 0.6741 0.4460 0.5843 0.101 Uiso 1 1 calc R
H14H H 0.7575 0.4994 0.5957 0.101 Uiso 1 1 calc R
H14I H 0.8341 0.4454 0.5811 0.101 Uiso 1 1 calc R
C15H C 0.8941(11) 0.4646(6) 0.6749(5) 0.075(4) Uani 1 1 d .
H15G H 0.8958 0.4534 0.7081 0.113 Uiso 1 1 calc R
H15H H 0.9725 0.4499 0.6586 0.113 Uiso 1 1 calc R
H15I H 0.8959 0.5039 0.6732 0.113 Uiso 1 1 calc R
C16H C 0.6545(11) 0.3045(4) 0.6974(4) 0.049(2) Uani 1 1 d .
H16G H 0.7118 0.2933 0.7237 0.074 Uiso 1 1 calc R
H16H H 0.5937 0.2751 0.6891 0.074 Uiso 1 1 calc R
H16I H 0.7103 0.3136 0.6701 0.074 Uiso 1 1 calc R
C4I C 0.5107(9) 0.5405(3) 0.6450(3) 0.0381(19) Uani 1 1 d .
C5I C 0.4196(10) 0.4517(3) 0.6307(3) 0.0347(18) Uani 1 1 d .
C6I C 0.2947(9) 0.3709(3) 0.6257(3) 0.0355(18) Uani 1 1 d .
C7I C 0.1867(11) 0.2887(4) 0.6421(4) 0.050(2) Uani 1 1 d .
C11I C 0.3284(10) 0.2873(3) 0.6663(3) 0.040(2) Uani 1 1 d .
H11R H 0.3878 0.2630 0.6475 0.049 Uiso 1 1 calc R
C12I C 0.5125(9) 0.4276(3) 0.6623(3) 0.0330(18) Uani 1 1 d .
C13I C 0.6002(10) 0.5204(3) 0.6772(3) 0.039(2) Uani 1 1 d .
C11J C 0.3756(9) 0.3447(3) 0.6592(3) 0.0336(18) Uani 1 1 d .
C1K C -0.1309(11) 0.8116(4) 0.8369(4) 0.049(2) Uani 1 1 d .
C2K C -0.1266(14) 0.8744(4) 0.8455(4) 0.059(3) Uani 1 1 d .
C3K C -0.0396(13) 0.8913(4) 0.8884(4) 0.059(3) Uani 1 1 d .
C4K C 0.0578(13) 0.8510(4) 0.9133(4) 0.056(3) Uani 1 1 d .
C6K C 0.1977(9) 0.6750(3) 0.9465(3) 0.0317(17) Uani 1 1 d .
C8K C 0.4234(11) 0.5441(4) 0.8898(4) 0.051(2) Uani 1 1 d .
H8K H 0.5104 0.5480 0.9029 0.061 Uiso 1 1 calc R
C9K C 0.4109(11) 0.5469(4) 0.8429(4) 0.052(2) Uani 1 1 d .
H9K H 0.4881 0.5555 0.8249 0.062 Uiso 1 1 calc R
C10K C 0.2794(10) 0.5372(4) 0.8165(3) 0.043(2) Uani 1 1 d .
H10K H 0.2411 0.5730 0.8077 0.051 Uiso 1 1 calc R
C11K C 0.1781(10) 0.5083(4) 0.8479(3) 0.043(2) Uani 1 1 d .
H11S H 0.2054 0.4702 0.8516 0.051 Uiso 1 1 calc R
H11T H 0.0893 0.5089 0.8324 0.051 Uiso 1 1 calc R
C12K C 0.0202(9) 0.6257(3) 0.8792(3) 0.0311(18) Uani 1 1 d .
C13K C -0.1182(10) 0.7151(3) 0.8727(3) 0.039(2) Uani 1 1 d .
H13K H -0.1339 0.7050 0.8389 0.046 Uiso 1 1 calc R
C1L C -0.2747(16) 0.8938(6) 0.8541(8) 0.106(6) Uani 1 1 d .
H1LA H -0.3305 0.8833 0.8271 0.159 Uiso 1 1 calc R
H1LB H -0.3097 0.8772 0.8829 0.159 Uiso 1 1 calc R
H1LC H -0.2761 0.9330 0.8575 0.159 Uiso 1 1 calc R
C2L C -0.070(2) 0.9019(4) 0.7990(4) 0.091(5) Uani 1 1 d .
H2LA H -0.1248 0.8912 0.7720 0.136 Uiso 1 1 calc R
H2LB H -0.0725 0.9411 0.8026 0.136 Uiso 1 1 calc R
H2LC H 0.0228 0.8903 0.7939 0.136 Uiso 1 1 calc R
C3L C 0.0633(19) 0.8653(4) 0.9664(4) 0.086(5) Uani 1 1 d .
H3LA H 0.0944 0.9025 0.9702 0.129 Uiso 1 1 calc R
H3LB H -0.0262 0.8617 0.9802 0.129 Uiso 1 1 calc R
H3LC H 0.1254 0.8409 0.9825 0.129 Uiso 1 1 calc R
C4L C 0.1995(14) 0.8563(4) 0.8903(6) 0.077(4) Uani 1 1 d .
H4LA H 0.2323 0.8932 0.8943 0.116 Uiso 1 1 calc R
H4LB H 0.2615 0.8312 0.9056 0.116 Uiso 1 1 calc R
H4LC H 0.1935 0.8479 0.8566 0.116 Uiso 1 1 calc R
C5L C 0.2941(10) 0.7034(3) 0.9805(3) 0.038(2) Uani 1 1 d .
C6L C 0.3074(11) 0.6792(4) 1.0301(3) 0.045(2) Uani 1 1 d .
H6L H 0.3143 0.6392 1.0272 0.054 Uiso 1 1 calc R
C7L C 0.1781(14) 0.6931(6) 1.0574(4) 0.070(3) Uani 1 1 d .
H7LA H 0.1833 0.6782 1.0894 0.105 Uiso 1 1 calc R
H7LB H 0.1681 0.7323 1.0592 0.105 Uiso 1 1 calc R
H7LC H 0.1008 0.6777 1.0410 0.105 Uiso 1 1 calc R
C8L C 0.4330(13) 0.7003(5) 1.0560(4) 0.066(3) Uani 1 1 d .
H8LA H 0.4380 0.6840 1.0875 0.099 Uiso 1 1 calc R
H8LB H 0.5132 0.6908 1.0380 0.099 Uiso 1 1 calc R
H8LC H 0.4274 0.7395 1.0591 0.099 Uiso 1 1 calc R
C9L C 0.3306(14) 0.4866(4) 0.9581(4) 0.060(3) Uani 1 1 d .
H9LA H 0.3342 0.4531 0.9400 0.091 Uiso 1 1 calc R
H9LB H 0.4158 0.4919 0.9747 0.091 Uiso 1 1 calc R
H9LC H 0.2577 0.4846 0.9812 0.091 Uiso 1 1 calc R
C10L C 0.3094(13) 0.5048(5) 0.7693(4) 0.064(3) Uani 1 1 d .
H10L H 0.3700 0.5277 0.7496 0.076 Uiso 1 1 calc R
C11L C 0.1828(15) 0.4961(8) 0.7411(4) 0.101(5) Uani 1 1 d .
H11U H 0.1389 0.5307 0.7355 0.152 Uiso 1 1 calc R
H11V H 0.2052 0.4794 0.7107 0.152 Uiso 1 1 calc R
H11W H 0.1223 0.4724 0.7587 0.152 Uiso 1 1 calc R
C12L C 0.3861(19) 0.4513(5) 0.7798(5) 0.094(5) Uani 1 1 d .
H12J H 0.4670 0.4592 0.7980 0.141 Uiso 1 1 calc R
H12K H 0.3282 0.4271 0.7979 0.141 Uiso 1 1 calc R
H12L H 0.4111 0.4341 0.7499 0.141 Uiso 1 1 calc R
C13L C -0.2519(11) 0.7041(4) 0.9015(4) 0.051(2) Uani 1 1 d .
H13L H -0.2672 0.6643 0.9006 0.061 Uiso 1 1 calc R
C14L C -0.3770(13) 0.7309(6) 0.8773(5) 0.076(4) Uani 1 1 d .
H14J H -0.3803 0.7204 0.8440 0.114 Uiso 1 1 calc R
H14K H -0.4588 0.7189 0.8932 0.114 Uiso 1 1 calc R
H14L H -0.3697 0.7701 0.8797 0.114 Uiso 1 1 calc R
C15L C -0.2443(12) 0.7201(5) 0.9543(4) 0.063(3) Uani 1 1 d .
H15J H -0.1660 0.7031 0.9688 0.094 Uiso 1 1 calc R
H15K H -0.2366 0.7593 0.9570 0.094 Uiso 1 1 calc R
H15L H -0.3256 0.7081 0.9705 0.094 Uiso 1 1 calc R
C16L C -0.1557(12) 0.5613(4) 0.8585(4) 0.050(3) Uani 1 1 d .
H16J H -0.2088 0.5495 0.8314 0.075 Uiso 1 1 calc R
H16K H -0.1040 0.5308 0.8708 0.075 Uiso 1 1 calc R
H16L H -0.2155 0.5748 0.8833 0.075 Uiso 1 1 calc R
C4M C 0.0095(10) 0.7931(3) 0.9065(3) 0.040(2) Uani 1 1 d .
C5M C 0.0905(10) 0.7036(3) 0.9240(3) 0.0331(18) Uani 1 1 d .
C6M C 0.2069(9) 0.6199(3) 0.9345(3) 0.0331(18) Uani 1 1 d .
C7M C 0.3055(11) 0.5348(3) 0.9240(3) 0.045(2) Uani 1 1 d .
C11M C 0.1662(10) 0.5349(3) 0.8983(3) 0.039(2) Uani 1 1 d .
H11X H 0.1016 0.5133 0.9175 0.047 Uiso 1 1 calc R
C12M C -0.0002(9) 0.6808(3) 0.8917(3) 0.0321(18) Uani 1 1 d .
C13M C -0.0808(10) 0.7749(3) 0.8747(3) 0.039(2) Uani 1 1 d .
C11N C 0.1229(9) 0.5948(3) 0.9003(3) 0.0333(18) Uani 1 1 d .

loop_
_atom_site_aniso_label
_atom_site_aniso_U_11
_atom_site_aniso_U_22
_atom_site_aniso_U_33
_atom_site_aniso_U_23
_atom_site_aniso_U_13
_atom_site_aniso_U_12
O1 0.31(2) 0.023(4) 0.094(7) -0.008(4) 0.079(10) -0.019(6)
O2 0.182(11) 0.041(4) 0.050(5) 0.001(3) 0.045(6) 0.013(5)
O3 0.071(5) 0.095(6) 0.039(4) 0.022(4) -0.006(4) 0.004(4)
O4 0.074(4) 0.026(3) 0.031(3) 0.002(2) 0.010(3) -0.004(3)
O5 0.079(5) 0.027(3) 0.037(3) 0.006(2) 0.004(3) 0.002(3)
O7 0.073(5) 0.041(3) 0.041(3) 0.011(3) 0.016(3) 0.014(3)
O1C 0.209(12) 0.024(3) 0.082(6) 0.012(4) -0.034(7) -0.022(5)
O2C 0.133(8) 0.040(4) 0.048(4) -0.007(3) -0.020(5) -0.019(4)
O3C 0.142(10) 0.053(5) 0.097(7) 0.004(4) -0.013(7) 0.019(6)
O4C 0.053(4) 0.036(3) 0.033(3) 0.007(2) -0.009(3) -0.003(3)
O5C 0.075(5) 0.035(3) 0.055(4) 0.018(3) -0.015(4) -0.003(3)
O7C 0.041(3) 0.048(3) 0.057(4) 0.012(3) -0.013(3) -0.002(3)
O1G 0.130(8) 0.027(3) 0.097(6) -0.003(4) -0.031(6) -0.004(4)
O2G 0.087(5) 0.047(4) 0.047(4) -0.003(3) -0.029(4) -0.010(4)
O3G 0.082(5) 0.041(4) 0.058(4) -0.005(3) -0.024(4) 0.008(4)
O4G 0.050(4) 0.033(3) 0.030(3) -0.002(2) -0.008(3) 0.006(3)
O5G 0.056(4) 0.031(3) 0.033(3) 0.003(2) -0.014(3) -0.007(3)
O7G 0.058(4) 0.041(3) 0.042(4) -0.003(3) -0.012(3) -0.007(3)
O1K 0.181(11) 0.017(3) 0.089(6) -0.009(3) -0.050(7) 0.009(4)
O2K 0.082(5) 0.053(4) 0.046(4) 0.005(3) -0.025(4) 0.003(4)
O3K 0.075(5) 0.053(4) 0.051(4) 0.011(3) -0.023(4) -0.012(4)
O4K 0.060(4) 0.029(3) 0.025(3) 0.002(2) -0.003(3) -0.006(3)
O5K 0.081(5) 0.023(3) 0.032(3) -0.002(2) -0.012(3) 0.004(3)
O7K 0.063(4) 0.031(3) 0.034(3) -0.005(2) -0.014(3) 0.005(3)
C1 0.113(10) 0.026(5) 0.056(7) -0.008(4) 0.013(7) 0.005(5)
C2 0.107(10) 0.019(4) 0.066(7) -0.004(4) 0.007(7) 0.001(5)
C3 0.130(12) 0.029(5) 0.056(6) 0.004(5) 0.011(7) -0.003(6)
C4 0.087(8) 0.027(4) 0.053(6) 0.007(4) 0.003(6) 0.001(5)
C6 0.060(6) 0.030(4) 0.040(5) 0.005(4) 0.007(4) 0.003(4)
C8 0.065(7) 0.044(5) 0.050(6) 0.004(4) 0.003(5) -0.010(5)
C9 0.045(6) 0.061(6) 0.064(7) 0.000(5) -0.010(5) -0.008(5)
C10 0.063(7) 0.048(5) 0.050(6) 0.000(4) -0.009(5) -0.006(5)
C11 0.069(7) 0.032(4) 0.047(5) 0.004(4) -0.015(5) 0.000(4)
C12 0.039(5) 0.028(4) 0.031(4) 0.000(3) 0.007(4) -0.004(3)
C13 0.051(6) 0.035(4) 0.037(5) -0.001(4) 0.007(4) 0.002(4)
C1' 0.22(2) 0.036(6) 0.064(8) -0.019(5) 0.044(11) -0.022(9)
C2' 0.115(13) 0.048(6) 0.135(14) 0.004(8) 0.013(11) 0.009(7)
C3' 0.100(11) 0.050(6) 0.135(13) 0.027(8) 0.024(10) -0.007(7)
C4' 0.157(14) 0.049(6) 0.052(7) 0.012(5) -0.021(8) 0.015(8)
C5' 0.040(5) 0.057(5) 0.041(5) 0.009(4) 0.003(4) 0.002(4)
C6' 0.082(9) 0.061(6) 0.067(7) 0.023(6) 0.016(7) 0.007(6)
C7' 0.055(8) 0.162(15) 0.097(11) 0.006(11) 0.030(8) -0.001(9)
C8' 0.051(8) 0.091(10) 0.144(14) 0.007(9) -0.011(8) -0.019(7)
C9' 0.083(8) 0.048(5) 0.054(6) -0.004(5) 0.008(6) 0.008(6)
C10' 0.089(10) 0.077(8) 0.065(8) 0.012(6) -0.024(7) -0.008(7)
C11' 0.091(11) 0.112(11) 0.088(10) 0.026(9) -0.026(9) 0.014(9)
C12' 0.113(14) 0.20(2) 0.060(9) 0.031(11) -0.008(9) 0.014(14)
C13' 0.042(5) 0.040(5) 0.081(8) -0.003(5) 0.002(5) -0.002(4)
C14' 0.059(8) 0.053(7) 0.162(15) 0.011(8) 0.034(9) 0.005(6)
C15' 0.070(8) 0.073(7) 0.082(9) 0.011(6) -0.027(7) -0.011(6)
C16' 0.085(8) 0.020(4) 0.050(6) -0.001(4) 0.008(5) -0.008(5)
C4A 0.058(6) 0.029(4) 0.035(5) 0.005(4) -0.004(4) 0.000(4)
C5A 0.050(5) 0.026(4) 0.040(5) 0.004(3) -0.002(4) 0.011(4)
C6A 0.040(5) 0.036(4) 0.035(4) -0.003(4) 0.008(4) 0.012(4)
C7A 0.061(6) 0.027(4) 0.049(5) 0.007(4) -0.008(5) 0.010(4)
C11A 0.066(6) 0.030(4) 0.037(5) 0.001(4) -0.003(5) -0.004(4)
C12A 0.046(5) 0.025(4) 0.040(5) -0.004(3) -0.002(4) -0.001(4)
C13A 0.054(5) 0.025(4) 0.046(5) 0.000(4) 0.004(5) -0.001(4)
C11B 0.033(4) 0.035(4) 0.042(5) 0.008(4) 0.001(4) 0.003(4)
C1C 0.062(6) 0.032(4) 0.054(6) -0.009(4) 0.002(5) -0.001(4)
C2C 0.126(13) 0.040(6) 0.083(9) 0.007(6) -0.024(9) -0.004(7)
C3C 0.112(10) 0.030(5) 0.067(7) 0.000(5) -0.006(7) -0.002(6)
C4C 0.091(8) 0.028(4) 0.072(7) 0.005(5) -0.008(7) -0.001(5)
C6C 0.052(6) 0.035(5) 0.064(6) 0.020(4) -0.019(5) -0.001(4)
C8C 0.035(5) 0.053(6) 0.069(7) 0.000(5) -0.003(5) 0.002(4)
C9C 0.025(5) 0.075(7) 0.070(7) 0.008(6) 0.012(5) -0.008(5)
C10C 0.033(5) 0.054(5) 0.048(5) 0.002(4) 0.009(4) -0.004(4)
C11C 0.050(6) 0.042(5) 0.046(5) -0.001(4) 0.008(4) -0.002(4)
C12C 0.043(5) 0.036(4) 0.030(4) 0.007(4) -0.005(4) 0.002(4)
C13C 0.050(5) 0.031(4) 0.030(4) 0.001(3) 0.005(4) 0.002(4)
C1D 0.30(3) 0.060(8) 0.073(10) -0.029(7) -0.052(15) 0.063(13)
C2D 0.17(2) 0.107(14) 0.36(4) 0.15(2) -0.13(3) -0.072(16)
C3D 0.105(12) 0.058(8) 0.19(2) 0.007(10) -0.010(13) 0.029(8)
C4D 0.26(2) 0.033(5) 0.063(8) 0.024(5) -0.027(11) -0.023(9)
C5D 0.063(7) 0.062(7) 0.061(7) 0.026(5) -0.020(6) -0.006(5)
C6D 0.053(7) 0.088(8) 0.070(8) 0.042(7) -0.033(6) -0.018(6)
C7D 0.18(2) 0.23(2) 0.070(11) 0.004(13) -0.001(13) 0.13(2)
C8D 0.046(7) 0.203(19) 0.092(11) 0.071(12) -0.036(7) 0.006(10)
C9D 0.039(5) 0.063(6) 0.045(5) -0.006(4) -0.008(4) -0.001(5)
C10D 0.074(7) 0.046(5) 0.051(6) 0.011(4) 0.003(6) -0.008(5)
C11D 0.088(9) 0.052(6) 0.077(8) 0.017(6) 0.000(7) -0.023(6)
C12D 0.080(9) 0.077(7) 0.072(8) 0.019(6) -0.012(7) -0.020(7)
C13D 0.054(6) 0.035(4) 0.039(5) 0.002(4) 0.004(4) 0.008(4)
C14D 0.049(6) 0.058(6) 0.067(7) -0.004(5) 0.003(5) 0.004(5)
C15D 0.083(8) 0.073(7) 0.044(6) -0.006(5) 0.014(6) 0.002(6)
C16D 0.077(7) 0.028(4) 0.050(6) 0.004(4) -0.023(5) 0.004(4)
C4E 0.074(7) 0.031(4) 0.037(5) 0.000(4) -0.004(5) -0.004(5)
C5E 0.056(6) 0.037(5) 0.046(5) 0.014(4) -0.012(5) -0.003(4)
C6E 0.034(5) 0.057(5) 0.042(5) 0.009(4) -0.012(4) 0.000(4)
C7E 0.046(5) 0.033(4) 0.053(5) 0.005(4) -0.004(4) 0.002(4)
C11E 0.057(6) 0.030(4) 0.033(4) 0.003(3) -0.003(4) -0.004(4)
C12E 0.060(6) 0.025(4) 0.033(5) 0.001(3) -0.006(4) -0.002(4)
C13E 0.056(6) 0.026(4) 0.039(5) 0.003(4) -0.002(4) -0.003(4)
C11F 0.028(4) 0.035(4) 0.046(5) 0.012(4) 0.005(4) -0.001(4)
C1G 0.051(6) 0.043(5) 0.041(5) 0.000(4) -0.013(5) -0.016(4)
C2G 0.077(8) 0.045(5) 0.060(7) -0.007(5) -0.025(6) -0.007(5)
C3G 0.071(7) 0.044(5) 0.041(5) 0.003(4) -0.010(5) -0.008(5)
C4G 0.079(7) 0.034(5) 0.042(5) 0.012(4) -0.012(5) -0.011(5)
C6G 0.052(5) 0.030(4) 0.024(4) -0.001(3) -0.003(4) 0.006(4)
C8G 0.045(6) 0.088(8) 0.073(8) 0.023(7) 0.006(6) -0.004(6)
C9G 0.102(10) 0.046(6) 0.076(9) 0.013(6) 0.047(8) 0.013(6)
C10G 0.094(9) 0.048(6) 0.044(6) 0.000(5) 0.018(6) -0.012(6)
C11G 0.076(8) 0.045(5) 0.040(5) 0.010(4) -0.002(5) -0.006(5)
C12G 0.035(4) 0.029(4) 0.023(4) -0.002(3) -0.005(3) 0.002(3)
C13G 0.044(5) 0.031(4) 0.034(4) -0.002(3) -0.011(4) -0.005(4)
C1H 0.071(8) 0.059(7) 0.108(11) 0.009(7) 0.004(8) -0.014(6)
C2H 0.154(15) 0.051(6) 0.067(8) -0.017(6) -0.039(9) -0.007(8)
C3H 0.064(7) 0.036(5) 0.098(9) 0.004(5) -0.020(7) 0.000(5)
C4H 0.150(13) 0.040(5) 0.045(6) 0.014(4) -0.022(7) -0.012(7)
C5H 0.050(6) 0.040(5) 0.038(5) 0.005(4) -0.014(4) -0.009(4)
C6H 0.056(6) 0.060(6) 0.024(4) 0.005(4) -0.010(4) -0.014(5)
C7H 0.052(7) 0.151(13) 0.035(6) 0.006(7) -0.012(5) -0.005(8)
C8H 0.062(7) 0.091(9) 0.056(7) -0.013(6) 0.014(6) 0.009(7)
C9H 0.078(8) 0.041(5) 0.084(8) -0.007(5) -0.024(7) -0.012(5)
C10H 0.126(13) 0.089(9) 0.060(8) 0.013(7) 0.029(9) -0.013(9)
C11H 0.140(15) 0.075(8) 0.083(10) 0.031(8) 0.032(10) -0.007(9)
C12H 0.32(3) 0.112(13) 0.056(9) 0.010(9) 0.000(16) -0.054(18)
C13H 0.047(6) 0.054(5) 0.058(6) -0.006(5) 0.005(5) -0.008(5)
C14H 0.059(7) 0.078(7) 0.064(7) -0.015(6) 0.020(6) -0.011(6)
C15H 0.029(5) 0.113(10) 0.083(9) -0.012(8) -0.001(6) -0.011(6)
C16H 0.054(6) 0.041(5) 0.053(6) -0.007(4) -0.003(5) 0.018(4)
C4I 0.040(5) 0.040(4) 0.035(4) 0.001(4) -0.007(4) -0.003(4)
C5I 0.050(5) 0.032(4) 0.022(4) 0.000(3) -0.005(4) -0.002(4)
C6I 0.035(4) 0.046(5) 0.025(4) -0.009(3) -0.003(4) -0.001(4)
C7I 0.061(6) 0.034(4) 0.056(6) 0.005(4) 0.003(5) -0.008(4)
C11I 0.058(6) 0.028(4) 0.035(5) -0.001(3) 0.004(4) 0.001(4)
C12I 0.036(5) 0.036(4) 0.027(4) -0.008(3) -0.007(4) -0.006(3)
C13I 0.049(5) 0.037(4) 0.032(4) -0.001(4) -0.007(4) -0.006(4)
C11J 0.040(5) 0.033(4) 0.027(4) -0.007(3) 0.001(4) 0.002(4)
C1K 0.060(6) 0.043(5) 0.043(5) 0.005(4) -0.017(5) 0.007(4)
C2K 0.096(9) 0.034(5) 0.047(6) 0.006(4) -0.011(6) 0.005(5)
C3K 0.092(8) 0.027(5) 0.058(6) 0.000(4) -0.012(6) 0.008(5)
C4K 0.087(8) 0.031(5) 0.052(6) 0.005(4) -0.020(6) 0.002(5)
C6K 0.031(4) 0.039(4) 0.025(4) -0.001(3) -0.002(3) -0.002(4)
C8K 0.046(5) 0.055(6) 0.051(6) -0.001(5) -0.005(5) -0.006(5)
C9K 0.042(5) 0.064(6) 0.048(6) -0.006(5) 0.007(5) 0.000(5)
C10K 0.051(6) 0.038(4) 0.039(5) -0.001(4) 0.009(4) -0.001(4)
C11K 0.052(6) 0.042(5) 0.034(4) -0.011(4) 0.014(4) -0.001(4)
C12K 0.031(4) 0.038(4) 0.024(4) -0.004(3) 0.001(3) -0.004(3)
C13K 0.057(6) 0.025(4) 0.034(4) -0.002(3) -0.011(4) 0.001(4)
C1L 0.086(10) 0.061(8) 0.172(17) -0.043(10) -0.026(11) 0.015(7)
C2L 0.187(16) 0.033(5) 0.053(7) 0.006(5) -0.002(9) -0.009(7)
C3L 0.165(15) 0.033(5) 0.061(7) -0.012(5) -0.040(9) 0.004(7)
C4L 0.089(9) 0.035(5) 0.107(10) 0.004(6) -0.008(8) -0.008(6)
C5L 0.053(5) 0.035(4) 0.027(4) 0.000(3) -0.008(4) 0.001(4)
C6L 0.058(6) 0.049(5) 0.027(4) -0.004(4) -0.010(4) 0.003(5)
C7L 0.072(8) 0.096(9) 0.042(6) 0.003(6) 0.001(6) -0.010(7)
C8L 0.074(8) 0.086(8) 0.038(5) -0.004(5) -0.014(5) 0.002(7)
C9L 0.089(8) 0.042(5) 0.050(6) 0.006(4) -0.002(6) 0.006(5)
C10L 0.071(7) 0.086(8) 0.035(5) -0.005(5) 0.016(5) -0.007(6)
C11L 0.078(9) 0.187(16) 0.039(6) -0.028(8) 0.008(6) -0.024(10)
C12L 0.153(15) 0.057(7) 0.072(8) -0.023(6) 0.035(9) 0.010(8)
C13L 0.052(6) 0.044(5) 0.058(6) 0.002(4) -0.002(5) 0.003(4)
C14L 0.052(7) 0.106(10) 0.069(8) -0.008(7) -0.007(6) 0.006(7)
C15L 0.054(6) 0.079(7) 0.054(6) -0.006(6) 0.019(5) -0.002(6)
C16L 0.080(7) 0.031(4) 0.039(5) 0.001(4) -0.002(5) -0.013(5)
C4M 0.060(6) 0.032(4) 0.028(4) 0.001(3) -0.009(4) -0.004(4)
C5M 0.052(5) 0.023(4) 0.025(4) 0.002(3) -0.001(4) 0.001(4)
C6M 0.027(4) 0.043(5) 0.030(4) 0.008(3) -0.010(3) 0.001(3)
C7M 0.061(6) 0.029(4) 0.045(5) -0.006(4) -0.003(5) 0.009(4)
C11M 0.064(6) 0.025(4) 0.029(4) -0.004(3) 0.002(4) 0.000(4)
C12M 0.048(5) 0.025(4) 0.023(4) 0.006(3) -0.004(4) -0.005(4)
C13M 0.056(6) 0.026(4) 0.036(5) 0.000(3) -0.007(4) 0.004(4)
C11N 0.041(5) 0.035(4) 0.024(4) -0.006(3) -0.002(4) 0.004(4)

loop_
_atom_type_symbol
_atom_type_description
_atom_type_scat_dispersion_real
_atom_type_scat_dispersion_imag
_atom_type_scat_source
C C 0.0181 0.0091 'International Tables Vol C Tables 4.2.6.8 and 6.1.1.4'
H H 0.0000 0.0000 'International Tables Vol C Tables 4.2.6.8 and 6.1.1.4'
O O 0.0492 0.0322 'International Tables Vol C Tables 4.2.6.8 and 6.1.1.4'

loop_
_geom_angle_atom_site_label_1
_geom_angle_atom_site_label_2
_geom_angle_atom_site_label_3
_geom_angle
C12 O4 C16' 114.6(7)
C4A O5 C5A 117.1(7)
C6A O7 C7A 106.1(7)
C12C O4C C16D 118.3(7)
C4E O5C C5E 117.7(7)
C6E O7C C7E 107.1(7)
C12G O4G C16H 116.9(7)
C4I O5G C5I 117.6(6)
C6I O7G C7I 106.7(7)
C12K O4K C16L 116.0(6)
C4M O5K C5M 117.2(6)
C6M O7K C7M 106.0(6)
O2 C1 C2 118.3(9)
O2 C1 C13A 122.1(9)
C13A C1 C2 119.4(9)
C3 C2 C1 111.4(9)
C3 C2 C2' 105.8(12)
C1' C2 C1 108.4(10)
C1' C2 C3 110.9(10)
C1' C2 C2' 112.9(13)
C2' C2 C1 107.4(10)
O1 C3 C2 119.2(10)
O1 C3 C4 115.6(11)
C4 C3 C2 125.2(8)
C3 C4 C4' 107.7(10)
C3 C4 C4A 110.5(8)
C3' C4 C3 112.3(11)
C3' C4 C4' 110.6(12)
C3' C4 C4A 108.9(9)
C4A C4 C4' 106.7(8)
C5A C6 C5' 122.9(8)
C5A C6 C6A 113.8(8)
C6A C6 C5' 123.2(8)
C9 C8 H8 118.0
C9 C8 C7A 124.1(10)
C7A C8 H8 118.0
C8 C9 H9 117.3
C8 C9 C10 125.4(10)
C10 C9 H9 117.3
C9 C10 H10 107.7
C9 C10 C11 109.7(9)
C9 C10 C10' 110.2(10)
C11 C10 H10 107.7
C11 C10 C10' 113.5(8)
C10' C10 H10 107.7
C10 C11 H11A 108.8
C10 C11 H11B 108.8
C10 C11 C11A 114.0(8)
H11A C11 H11B 107.7
C11A C11 H11A 108.8
C11A C11 H11B 108.8
O4 C12 C12A 116.3(7)
O4 C12 C11B 123.3(7)
C11B C12 C12A 120.4(8)
C13' C13 H13 108.7
C12A C13 H13 108.7
C12A C13 C13' 111.3(7)
C12A C13 C13A 108.2(7)
C13A C13 H13 108.7
C13A C13 C13' 111.2(8)
C2 C1' H1'A 109.5
C2 C1' H1'B 109.5
C2 C1' H1'C 109.5
H1'A C1' H1'B 109.5
H1'A C1' H1'C 109.5
H1'B C1' H1'C 109.5
C2 C2' H2'A 109.5
C2 C2' H2'B 109.5
C2 C2' H2'C 109.5
H2'A C2' H2'B 109.5
H2'A C2' H2'C 109.5
H2'B C2' H2'C 109.5
C4 C3' H3'A 109.5
C4 C3' H3'B 109.5
C4 C3' H3'C 109.5
H3'A C3' H3'B 109.5
H3'A C3' H3'C 109.5
H3'B C3' H3'C 109.5
C4 C4' H4'A 109.5
C4 C4' H4'B 109.5
C4 C4' H4'C 109.5
H4'A C4' H4'B 109.5
H4'A C4' H4'C 109.5
H4'B C4' H4'C 109.5
O3 C5' C6 116.6(9)
O3 C5' C6' 121.1(10)
C6' C5' C6 122.3(9)
C5' C6' H6' 109.3
C5' C6' C7' 113.6(12)
C5' C6' C8' 106.2(11)
C7' C6' H6' 109.3
C7' C6' C8' 109.2(12)
C8' C6' H6' 109.3
C6' C7' H7'A 109.5
C6' C7' H7'B 109.5
C6' C7' H7'C 109.5
H7'A C7' H7'B 109.5
H7'A C7' H7'C 109.5
H7'B C7' H7'C 109.5
C6' C8' H8'A 109.5
C6' C8' H8'B 109.5
C6' C8' H8'C 109.5
H8'A C8' H8'B 109.5
H8'A C8' H8'C 109.5
H8'B C8' H8'C 109.5
H9'A C9' H9'B 109.5
H9'A C9' H9'C 109.5
H9'B C9' H9'C 109.5
C7A C9' H9'A 109.5
C7A C9' H9'B 109.5
C7A C9' H9'C 109.5
C10 C10' H10' 106.8
C11' C10' C10 113.8(11)
C11' C10' H10' 106.8
C12' C10' C10 109.7(12)
C12' C10' H10' 106.8
C12' C10' C11' 112.4(13)
C10' C11' H11C 109.5
C10' C11' H11D 109.5
C10' C11' H11E 109.5
H11C C11' H11D 109.5
H11C C11' H11E 109.5
H11D C11' H11E 109.5
C10' C12' H12A 109.5
C10' C12' H12B 109.5
C10' C12' H12C 109.5
H12A C12' H12B 109.5
H12A C12' H12C 109.5
H12B C12' H12C 109.5
C13 C13' H13' 106.5
C14' C13' C13 113.6(10)
C14' C13' H13' 106.5
C14' C13' C15' 110.1(11)
C15' C13' C13 113.0(9)
C15' C13' H13' 106.5
C13' C14' H14A 109.5
C13' C14' H14B 109.5
C13' C14' H14C 109.5
H14A C14' H14B 109.5
H14A C14' H14C 109.5
H14B C14' H14C 109.5
C13' C15' H15A 109.5
C13' C15' H15B 109.5
C13' C15' H15C 109.5
H15A C15' H15B 109.5
H15A C15' H15C 109.5
H15B C15' H15C 109.5
O4 C16' H16A 109.5
O4 C16' H16B 109.5
O4 C16' H16C 109.5
H16A C16' H16B 109.5
H16A C16' H16C 109.5
H16B C16' H16C 109.5
O5 C4A C4 109.9(8)
C13A C4A O5 123.2(7)
C13A C4A C4 126.8(9)
C6 C5A O5 115.2(8)
C12A C5A O5 119.5(8)
C12A C5A C6 125.2(8)
O7 C6A C6 121.9(8)
C11B C6A O7 114.2(7)
C11B C6A C6 123.8(8)
O7 C7A C8 106.0(7)
O7 C7A C9' 105.9(8)
O7 C7A C11A 104.9(7)
C8 C7A C9' 111.0(9)
C8 C7A C11A 112.7(8)
C9' C7A C11A 115.5(8)
C11 C11A C7A 112.0(9)
C11 C11A H11F 107.8
C11 C11A C11B 118.5(8)
C7A C11A H11F 107.8
C7A C11A C11B 102.4(7)
C11B C11A H11F 107.8
C12 C12A C13 122.0(8)
C5A C12A C12 117.2(8)
C5A C12A C13 120.8(8)
C1 C13A C13 118.4(8)
C4A C13A C1 121.0(8)
C4A C13A C13 120.5(8)
C12 C11B C6A 119.4(7)
C12 C11B C11A 133.4(8)
C6A C11B C11A 107.1(7)
O2C C1C C2C 118.2(9)
O2C C1C C13E 121.7(8)
C13E C1C C2C 120.1(10)
C1C C2C C3C 114.5(10)
C1C C2C C1D 106.0(12)
C3C C2C C1D 107.8(13)
C2D C2C C1C 107.2(13)
C2D C2C C3C 113.3(15)
C2D C2C C1D 107.6(19)
O1C C3C C2C 117.4(11)
O1C C3C C4C 119.2(11)
C4C C3C C2C 123.3(9)
C3C C4C C3D 105.8(11)
C3C C4C C4D 109.6(12)
C4D C4C C3D 112.4(14)
C4E C4C C3C 110.9(10)
C4E C4C C3D 108.6(10)
C4E C4C C4D 109.5(9)
C5E C6C C5D 122.8(8)
C5E C6C C6E 114.4(8)
C6E C6C C5D 122.1(9)
C9C C8C H8C 117.6
C9C C8C C7E 124.7(9)
C7E C8C H8C 117.6
C8C C9C H9C 118.3
C8C C9C C10C 123.4(8)
C10C C9C H9C 118.3
C9C C10C H10C 107.4
C9C C10C C10D 112.6(9)
C11C C10C C9C 107.6(8)
C11C C10C H10C 107.4
C11C C10C C10D 114.2(8)
C10D C10C H10C 107.4
C10C C11C H11G 109.2
C10C C11C H11H 109.2
C10C C11C C11E 112.2(8)
H11G C11C H11H 107.9
C11E C11C H11G 109.2
C11E C11C H11H 109.2
O4C C12C C12E 114.4(8)
C11F C12C O4C 124.5(7)
C11F C12C C12E 121.1(8)
C13D C13C H13C 108.1
C12E C13C H13C 108.1
C12E C13C C13D 111.6(7)
C12E C13C C13E 107.6(8)
C13E C13C H13C 108.1
C13E C13C C13D 113.2(7)
C2C C1D H1DA 109.5
C2C C1D H1DB 109.5
C2C C1D H1DC 109.5
H1DA C1D H1DB 109.5
H1DA C1D H1DC 109.5
H1DB C1D H1DC 109.5
C2C C2D H2DA 109.5
C2C C2D H2DB 109.5
C2C C2D H2DC 109.5
H2DA C2D H2DB 109.5
H2DA C2D H2DC 109.5
H2DB C2D H2DC 109.5
C4C C3D H3DA 109.5
C4C C3D H3DB 109.5
C4C C3D H3DC 109.5
H3DA C3D H3DB 109.5
H3DA C3D H3DC 109.5
H3DB C3D H3DC 109.5
C4C C4D H4DA 109.5
C4C C4D H4DB 109.5
C4C C4D H4DC 109.5
H4DA C4D H4DB 109.5
H4DA C4D H4DC 109.5
H4DB C4D H4DC 109.5
O3C C5D C6C 121.7(11)
O3C C5D C6D 117.8(11)
C6D C5D C6C 120.6(10)
C5D C6D H6D 108.2
C5D C6D C7D 105.8(13)
C5D C6D C8D 118.7(13)
C7D C6D H6D 108.2
C8D C6D H6D 108.2
C8D C6D C7D 107.5(12)
C6D C7D H7DA 109.5
C6D C7D H7DB 109.5
C6D C7D H7DC 109.5
H7DA C7D H7DB 109.5
H7DA C7D H7DC 109.5
H7DB C7D H7DC 109.5
C6D C8D H8DA 109.5
C6D C8D H8DB 109.5
C6D C8D H8DC 109.5
H8DA C8D H8DB 109.5
H8DA C8D H8DC 109.5
H8DB C8D H8DC 109.5
H9DA C9D H9DB 109.5
H9DA C9D H9DC 109.5
H9DB C9D H9DC 109.5
C7E C9D H9DA 109.5
C7E C9D H9DB 109.5
C7E C9D H9DC 109.5
C10C C10D H10D 108.5
C11D C10D C10C 111.6(10)
C11D C10D H10D 108.5
C12D C10D C10C 111.3(9)
C12D C10D H10D 108.5
C12D C10D C11D 108.2(9)
C10D C11D H11I 109.5
C10D C11D H11J 109.5
C10D C11D H11K 109.5
H11I C11D H11J 109.5
H11I C11D H11K 109.5
H11J C11D H11K 109.5
C10D C12D H12D 109.5
C10D C12D H12E 109.5
C10D C12D H12F 109.5
H12D C12D H12E 109.5
H12D C12D H12F 109.5
H12E C12D H12F 109.5
C13C C13D H13D 106.6
C14D C13D C13C 113.2(8)
C14D C13D H13D 106.6
C14D C13D C15D 110.8(9)
C15D C13D C13C 112.6(9)
C15D C13D H13D 106.6
C13D C14D H14D 109.5
C13D C14D H14E 109.5
C13D C14D H14F 109.5
H14D C14D H14E 109.5
H14D C14D H14F 109.5
H14E C14D H14F 109.5
C13D C15D H15D 109.5
C13D C15D H15E 109.5
C13D C15D H15F 109.5
H15D C15D H15E 109.5
H15D C15D H15F 109.5
H15E C15D H15F 109.5
O4C C16D H16D 109.5
O4C C16D H16E 109.5
O4C C16D H16F 109.5
H16D C16D H16E 109.5
H16D C16D H16F 109.5
H16E C16D H16F 109.5
O5C C4E C4C 108.8(8)
C13E C4E O5C 121.9(8)
C13E C4E C4C 129.3(9)
C6C C5E O5C 115.1(8)
C6C C5E C12E 126.1(8)
C12E C5E O5C 118.7(8)
O7C C6E C6C 122.4(8)
O7C C6E C11F 115.2(8)
C11F C6E C6C 122.3(8)
O7C C7E C8C 107.8(7)
O7C C7E C9D 107.4(8)
O7C C7E C11E 104.1(6)
C8C C7E C11E 112.8(8)
C9D C7E C8C 112.7(8)
C9D C7E C11E 111.5(8)
C11C C11E C7E 112.7(8)
C11C C11E H11L 110.2
C7E C11E H11L 110.2
C11F C11E C11C 111.1(7)
C11F C11E C7E 102.2(7)
C11F C11E H11L 110.2
C12C C12E C13C 121.3(8)
C5E C12E C12C 116.2(8)
C5E C12E C13C 122.5(8)
C1C C13E C13C 118.0(8)
C4E C13E C1C 119.6(8)
C4E C13E C13C 122.2(8)
C12C C11F C6E 120.0(8)
C12C C11F C11E 133.1(8)
C6E C11F C11E 106.0(7)
O2G C1G C2G 121.3(8)
O2G C1G C13I 120.7(8)
C13I C1G C2G 118.0(8)
C1G C2G C1H 104.9(10)
C1G C2G C2H 110.7(9)
C3G C2G C1G 114.3(8)
C3G C2G C1H 106.2(10)
C3G C2G C2H 112.1(11)
C2H C2G C1H 108.1(11)
O1G C3G C2G 120.1(9)
O1G C3G C4G 117.1(10)
C2G C3G C4G 122.8(9)
C3G C4G C4H 108.1(9)
C3H C4G C3G 109.1(9)
C3H C4G C4H 109.7(11)
C3H C4G C4I 112.1(8)
C4I C4G C3G 109.7(8)
C4I C4G C4H 108.1(9)
C5I C6G C5H 122.5(7)
C6I C6G C5H 124.0(8)
C6I C6G C5I 113.5(8)
C9G C8G H8G 118.1
C9G C8G C7I 123.8(12)
C7I C8G H8G 118.1
C8G C9G H9G 117.7
C8G C9G C10G 124.5(11)
C10G C9G H9G 117.7
C9G C10G H10G 106.9
C9G C10G C11G 110.4(10)
C9G C10G C10H 115.2(12)
C11G C10G H10G 106.9
C11G C10G C10H 110.0(10)
C10H C10G H10G 106.9
C10G C11G H11M 109.3
C10G C11G H11N 109.3
C10G C11G C11I 111.8(9)
H11M C11G H11N 107.9
C11I C11G H11M 109.3
C11I C11G H11N 109.3
O4G C12G C12I 117.0(7)
O4G C12G C11J 123.6(7)
C11J C12G C12I 119.3(7)
C13H C13G H13G 108.3
C12I C13G H13G 108.3
C12I C13G C13H 110.8(7)
C12I C13G C13I 108.0(7)
C13I C13G H13G 108.3
C13I C13G C13H 113.1(8)
C2G C1H H1HA 109.5
C2G C1H H1HB 109.5
C2G C1H H1HC 109.5
H1HA C1H H1HB 109.5
H1HA C1H H1HC 109.5
H1HB C1H H1HC 109.5
C2G C2H H2HA 109.5
C2G C2H H2HB 109.5
C2G C2H H2HC 109.5
H2HA C2H H2HB 109.5
H2HA C2H H2HC 109.5
H2HB C2H H2HC 109.5
C4G C3H H3HA 109.5
C4G C3H H3HB 109.5
C4G C3H H3HC 109.5
H3HA C3H H3HB 109.5
H3HA C3H H3HC 109.5
H3HB C3H H3HC 109.5
C4G C4H H4HA 109.5
C4G C4H H4HB 109.5
C4G C4H H4HC 109.5
H4HA C4H H4HB 109.5
H4HA C4H H4HC 109.5
H4HB C4H H4HC 109.5
O3G C5H C6G 121.5(8)
O3G C5H C6H 122.9(8)
C6G C5H C6H 115.5(8)
C5H C6H H6H 108.8
C7H C6H C5H 110.2(9)
C7H C6H H6H 108.8
C8H C6H C5H 109.2(9)
C8H C6H H6H 108.8
C8H C6H C7H 110.9(9)
C6H C7H H7HA 109.5
C6H C7H H7HB 109.5
C6H C7H H7HC 109.5
H7HA C7H H7HB 109.5
H7HA C7H H7HC 109.5
H7HB C7H H7HC 109.5
C6H C8H H8HA 109.5
C6H C8H H8HB 109.5
C6H C8H H8HC 109.5
H8HA C8H H8HB 109.5
H8HA C8H H8HC 109.5
H8HB C8H H8HC 109.5
H9HA C9H H9HB 109.5
H9HA C9H H9HC 109.5
H9HB C9H H9HC 109.5
C7I C9H H9HA 109.5
C7I C9H H9HB 109.5
C7I C9H H9HC 109.5
C10G C10H H10H 104.8
C11H C10H C10G 111.0(12)
C11H C10H H10H 104.8
C12H C10H C10G 114.3(12)
C12H C10H H10H 104.8
C12H C10H C11H 115.8(15)
C10H C11H H11O 109.5
C10H C11H H11P 109.5
C10H C11H H11Q 109.5
H11O C11H H11P 109.5
H11O C11H H11Q 109.5
H11P C11H H11Q 109.5
C10H C12H H12G 109.5
C10H C12H H12H 109.5
C10H C12H H12I 109.5
H12G C12H H12H 109.5
H12G C12H H12I 109.5
H12H C12H H12I 109.5
C13G C13H H13H 106.6
C14H C13H C13G 112.7(9)
C14H C13H H13H 106.6
C15H C13H C13G 112.1(9)
C15H C13H H13H 106.6
C15H C13H C14H 111.8(10)
C13H C14H H14G 109.5
C13H C14H H14H 109.5
C13H C14H H14I 109.5
H14G C14H H14H 109.5
H14G C14H H14I 109.5
H14H C14H H14I 109.5
C13H C15H H15G 109.5
C13H C15H H15H 109.5
C13H C15H H15I 109.5
H15G C15H H15H 109.5
H15G C15H H15I 109.5
H15H C15H H15I 109.5
O4G C16H H16G 109.5
O4G C16H H16H 109.5
O4G C16H H16I 109.5
H16G C16H H16H 109.5
H16G C16H H16I 109.5
H16H C16H H16I 109.5
O5G C4I C4G 109.1(7)
C13I C4I O5G 120.8(8)
C13I C4I C4G 129.8(8)
O5G C5I C6G 114.7(7)
O5G C5I C12I 120.9(7)
C12I C5I C6G 124.4(7)
C6G C6I O7G 121.8(8)
C11J C6I O7G 111.9(7)
C11J C6I C6G 126.3(8)
O7G C7I C8G 104.4(8)
O7G C7I C9H 106.3(8)
O7G C7I C11I 105.1(7)
C8G C7I C9H 113.5(10)
C8G C7I C11I 111.7(9)
C9H C7I C11I 114.7(9)
C11G C11I H11R 108.3
C7I C11I C11G 111.5(8)
C7I C11I H11R 108.3
C11J C11I C11G 118.2(7)
C11J C11I C7I 101.6(7)
C11J C11I H11R 108.3
C12G C12I C13G 121.1(7)
C5I C12I C12G 118.3(7)
C5I C12I C13G 120.6(7)
C1G C13I C13G 119.2(8)
C4I C13I C1G 118.5(8)
C4I C13I C13G 122.2(8)
C12G C11J C11I 131.6(8)
C6I C11J C12G 118.0(7)
C6I C11J C11I 110.2(8)
O2K C1K C2K 118.6(8)
O2K C1K C13M 122.3(9)
C13M C1K C2K 119.0(8)
C1K C2K C2L 107.8(9)
C3K C2K C1K 113.8(8)
C3K C2K C1L 108.9(11)
C3K C2K C2L 109.5(11)
C1L C2K C1K 107.5(10)
C1L C2K C2L 109.3(12)
O1K C3K C2K 118.3(10)
O1K C3K C4K 119.8(10)
C2K C3K C4K 121.9(8)
C3L C4K C3K 108.3(10)
C3L C4K C4L 110.7(12)
C4L C4K C3K 108.7(9)
C4M C4K C3K 110.5(9)
C4M C4K C3L 110.5(9)
C4M C4K C4L 108.1(9)
C5M C6K C5L 121.4(7)
C6M C6K C5L 123.8(8)
C6M C6K C5M 114.9(7)
C9K C8K H8K 117.9
C9K C8K C7M 124.1(10)
C7M C8K H8K 117.9
C8K C9K H9K 118.1
C8K C9K C10K 123.9(9)
C10K C9K H9K 118.1
C9K C10K H10K 108.1
C9K C10K C10L 109.2(9)
C11K C10K C9K 111.0(8)
C11K C10K H10K 108.1
C11K C10K C10L 112.2(8)
C10L C10K H10K 108.1
C10K C11K H11S 109.1
C10K C11K H11T 109.1
C10K C11K C11M 112.3(7)
H11S C11K H11T 107.9
C11M C11K H11S 109.1
C11M C11K H11T 109.1
O4K C12K C12M 116.7(7)
O4K C12K C11N 122.0(7)
C11N C12K C12M 121.3(7)
C13L C13K H13K 108.4
C12M C13K H13K 108.4
C12M C13K C13L 111.5(7)
C13M C13K H13K 108.4
C13M C13K C13L 110.6(8)
C13M C13K C12M 109.6(7)
C2K C1L H1LA 109.5
C2K C1L H1LB 109.5
C2K C1L H1LC 109.5
H1LA C1L H1LB 109.5
H1LA C1L H1LC 109.5
H1LB C1L H1LC 109.5
C2K C2L H2LA 109.5
C2K C2L H2LB 109.5
C2K C2L H2LC 109.5
H2LA C2L H2LB 109.5
H2LA C2L H2LC 109.5
H2LB C2L H2LC 109.5
C4K C3L H3LA 109.5
C4K C3L H3LB 109.5
C4K C3L H3LC 109.5
H3LA C3L H3LB 109.5
H3LA C3L H3LC 109.5
H3LB C3L H3LC 109.5
C4K C4L H4LA 109.5
C4K C4L H4LB 109.5
C4K C4L H4LC 109.5
H4LA C4L H4LB 109.5
H4LA C4L H4LC 109.5
H4LB C4L H4LC 109.5
O3K C5L C6K 120.1(7)
O3K C5L C6L 123.1(8)
C6K C5L C6L 116.7(8)
C5L C6L H6L 108.7
C5L C6L C7L 107.4(9)
C5L C6L C8L 111.9(9)
C7L C6L H6L 108.7
C7L C6L C8L 111.4(8)
C8L C6L H6L 108.7
C6L C7L H7LA 109.5
C6L C7L H7LB 109.5
C6L C7L H7LC 109.5
H7LA C7L H7LB 109.5
H7LA C7L H7LC 109.5
H7LB C7L H7LC 109.5
C6L C8L H8LA 109.5
C6L C8L H8LB 109.5
C6L C8L H8LC 109.5
H8LA C8L H8LB 109.5
H8LA C8L H8LC 109.5
H8LB C8L H8LC 109.5
H9LA C9L H9LB 109.5
H9LA C9L H9LC 109.5
H9LB C9L H9LC 109.5
C7M C9L H9LA 109.5
C7M C9L H9LB 109.5
C7M C9L H9LC 109.5
C10K C10L H10L 107.1
C11L C10L C10K 111.1(10)
C11L C10L H10L 107.1
C11L C10L C12L 112.8(13)
C12L C10L C10K 111.2(9)
C12L C10L H10L 107.1
C10L C11L H11U 109.5
C10L C11L H11V 109.5
C10L C11L H11W 109.5
H11U C11L H11V 109.5
H11U C11L H11W 109.5
H11V C11L H11W 109.5
C10L C12L H12J 109.5
C10L C12L H12K 109.5
C10L C12L H12L 109.5
H12J C12L H12K 109.5
H12J C12L H12L 109.5
H12K C12L H12L 109.5
C13K C13L H13L 106.6
C14L C13L C13K 111.8(8)
C14L C13L H13L 106.6
C15L C13L C13K 114.2(9)
C15L C13L H13L 106.6
C15L C13L C14L 110.5(10)
C13L C14L H14J 109.5
C13L C14L H14K 109.5
C13L C14L H14L 109.5
H14J C14L H14K 109.5
H14J C14L H14L 109.5
H14K C14L H14L 109.5
C13L C15L H15J 109.5
C13L C15L H15K 109.5
C13L C15L H15L 109.5
H15J C15L H15K 109.5
H15J C15L H15L 109.5
H15K C15L H15L 109.5
O4K C16L H16J 109.5
O4K C16L H16K 109.5
O4K C16L H16L 109.5
H16J C16L H16K 109.5
H16J C16L H16L 109.5
H16K C16L H16L 109.5
O5K C4M C4K 109.6(7)
C13M C4M O5K 122.9(7)
C13M C4M C4K 127.4(8)
O5K C5M C6K 114.8(7)
C12M C5M O5K 120.4(8)
C12M C5M C6K 124.8(7)
O7K C6M C11N 114.0(7)
C6K C6M O7K 122.6(7)
C6K C6M C11N 123.4(7)
O7K C7M C8K 105.2(7)
O7K C7M C9L 105.6(7)
O7K C7M C11M 104.2(7)
C8K C7M C9L 112.5(9)
C8K C7M C11M 112.6(8)
C9L C7M C11M 115.6(9)
C11K C11M H11X 108.4
C7M C11M C11K 110.6(8)
C7M C11M H11X 108.4
C11N C11M C11K 117.2(7)
C11N C11M C7M 103.4(7)
C11N C11M H11X 108.4
C12K C12M C13K 123.3(7)
C5M C12M C12K 117.1(8)
C5M C12M C13K 119.6(7)
C1K C13M C13K 119.0(8)
C4M C13M C1K 119.8(8)
C4M C13M C13K 120.7(8)
C12K C11N C6M 118.4(7)
C12K C11N C11M 135.1(8)
C6M C11N C11M 106.4(7)

loop_
_geom_bond_atom_site_label_1
_geom_bond_atom_site_label_2
_geom_bond_distance
O1 C3 1.212(13)
O2 C1 1.207(13)
O3 C5' 1.253(12)
O4 C12 1.370(10)
O4 C16' 1.435(11)
O5 C4A 1.367(11)
O5 C5A 1.407(10)
O7 C6A 1.390(10)
O7 C7A 1.502(10)
O1C C3C 1.215(12)
O2C C1C 1.204(13)
O3C C5D 1.247(14)
O4C C12C 1.387(10)
O4C C16D 1.427(10)
O5C C4E 1.374(12)
O5C C5E 1.401(11)
O7C C6E 1.335(11)
O7C C7E 1.492(10)
O1G C3G 1.245(12)
O2G C1G 1.211(11)
O3G C5H 1.225(12)
O4G C12G 1.375(10)
O4G C16H 1.440(10)
O5G C4I 1.387(10)
O5G C5I 1.389(10)
O7G C6I 1.382(10)
O7G C7I 1.494(11)
O1K C3K 1.208(12)
O2K C1K 1.203(12)
O3K C5L 1.217(11)
O4K C12K 1.375(10)
O4K C16L 1.452(11)
O5K C4M 1.371(11)
O5K C5M 1.403(10)
O7K C6M 1.387(10)
O7K C7M 1.497(10)
C1 C2 1.567(13)
C1 C13A 1.467(14)
C2 C3 1.516(17)
C2 C1' 1.496(17)
C2 C2' 1.53(2)
C3 C4 1.510(16)
C4 C3' 1.495(19)
C4 C4' 1.571(18)
C4 C4A 1.560(12)
C6 C5' 1.493(13)
C6 C5A 1.401(13)
C6 C6A 1.413(12)
C8 H8 0.9300
C8 C9 1.311(15)
C8 C7A 1.509(15)
C9 H9 0.9300
C9 C10 1.500(16)
C10 H10 0.9800
C10 C11 1.527(14)
C10 C10' 1.570(16)
C11 H11A 0.9700
C11 H11B 0.9700
C11 C11A 1.528(13)
C12 C12A 1.423(12)
C12 C11B 1.375(12)
C13 H13 0.9800
C13 C13' 1.545(14)
C13 C12A 1.510(13)
C13 C13A 1.520(12)
C1' H1'A 0.9600
C1' H1'B 0.9600
C1' H1'C 0.9600
C2' H2'A 0.9600
C2' H2'B 0.9600
C2' H2'C 0.9600
C3' H3'A 0.9600
C3' H3'B 0.9600
C3' H3'C 0.9600
C4' H4'A 0.9600
C4' H4'B 0.9600
C4' H4'C 0.9600
C5' C6' 1.415(17)
C6' H6' 0.9800
C6' C7' 1.529(19)
C6' C8' 1.568(19)
C7' H7'A 0.9600
C7' H7'B 0.9600
C7' H7'C 0.9600
C8' H8'A 0.9600
C8' H8'B 0.9600
C8' H8'C 0.9600
C9' H9'A 0.9600
C9' H9'B 0.9600
C9' H9'C 0.9600
C9' C7A 1.530(13)
C10' H10' 0.9800
C10' C11' 1.54(2)
C10' C12' 1.50(2)
C11' H11C 0.9600
C11' H11D 0.9600
C11' H11E 0.9600
C12' H12A 0.9600
C12' H12B 0.9600
C12' H12C 0.9600
C13' H13' 0.9800
C13' C14' 1.504(17)
C13' C15' 1.524(18)
C14' H14A 0.9600
C14' H14B 0.9600
C14' H14C 0.9600
C15' H15A 0.9600
C15' H15B 0.9600
C15' H15C 0.9600
C16' H16A 0.9600
C16' H16B 0.9600
C16' H16C 0.9600
C4A C13A 1.313(13)
C5A C12A 1.376(13)
C6A C11B 1.378(12)
C7A C11A 1.539(15)
C11A H11F 0.9800
C11A C11B 1.541(12)
C1C C2C 1.528(14)
C1C C13E 1.465(13)
C2C C3C 1.533(19)
C2C C1D 1.59(2)
C2C C2D 1.44(3)
C3C C4C 1.510(17)
C4C C3D 1.59(2)
C4C C4D 1.511(19)
C4C C4E 1.496(12)
C6C C5D 1.515(14)
C6C C5E 1.372(14)
C6C C6E 1.412(13)
C8C H8C 0.9300
C8C C9C 1.302(15)
C8C C7E 1.514(14)
C9C H9C 0.9300
C9C C10C 1.523(15)
C10C H10C 0.9800
C10C C11C 1.512(13)
C10C C10D 1.549(14)
C11C H11G 0.9700
C11C H11H 0.9700
C11C C11E 1.544(13)
C12C C12E 1.413(12)
C12C C11F 1.351(13)
C13C H13C 0.9800
C13C C13D 1.555(13)
C13C C12E 1.497(14)
C13C C13E 1.514(11)
C1D H1DA 0.9600
C1D H1DB 0.9600
C1D H1DC 0.9600
C2D H2DA 0.9600
C2D H2DB 0.9600
C2D H2DC 0.9600
C3D H3DA 0.9600
C3D H3DB 0.9600
C3D H3DC 0.9600
C4D H4DA 0.9600
C4D H4DB 0.9600
C4D H4DC 0.9600
C5D C6D 1.434(16)
C6D H6D 0.9800
C6D C7D 1.60(2)
C6D C8D 1.456(17)
C7D H7DA 0.9600
C7D H7DB 0.9600
C7D H7DC 0.9600
C8D H8DA 0.9600
C8D H8DB 0.9600
C8D H8DC 0.9600
C9D H9DA 0.9600
C9D H9DB 0.9600
C9D H9DC 0.9600
C9D C7E 1.509(13)
C10D H10D 0.9800
C10D C11D 1.535(15)
C10D C12D 1.534(17)
C11D H11I 0.9600
C11D H11J 0.9600
C11D H11K 0.9600
C12D H12D 0.9600
C12D H12E 0.9600
C12D H12F 0.9600
C13D H13D 0.9800
C13D C14D 1.501(15)
C13D C15D 1.531(14)
C14D H14D 0.9600
C14D H14E 0.9600
C14D H14F 0.9600
C15D H15D 0.9600
C15D H15E 0.9600
C15D H15F 0.9600
C16D H16D 0.9600
C16D H16E 0.9600
C16D H16F 0.9600
C4E C13E 1.329(14)
C5E C12E 1.391(13)
C6E C11F 1.398(12)
C7E C11E 1.551(13)
C11E H11L 0.9800
C11E C11F 1.511(11)
C1G C2G 1.520(14)
C1G C13I 1.466(12)
C2G C3G 1.504(16)
C2G C1H 1.582(18)
C2G C2H 1.529(15)
C3G C4G 1.534(14)
C4G C3H 1.490(17)
C4G C4H 1.552(15)
C4G C4I 1.507(13)
C6G C5H 1.498(12)
C6G C5I 1.396(12)
C6G C6I 1.378(12)
C8G H8G 0.9300
C8G C9G 1.352(19)
C8G C7I 1.494(17)
C9G H9G 0.9300
C9G C10G 1.46(2)
C10G H10G 0.9800
C10G C11G 1.488(16)
C10G C10H 1.574(16)
C11G H11M 0.9700
C11G H11N 0.9700
C11G C11I 1.551(12)
C12G C12I 1.411(11)
C12G C11J 1.398(12)
C13G H13G 0.9800
C13G C13H 1.559(14)
C13G C12I 1.502(11)
C13G C13I 1.529(12)
C1H H1HA 0.9600
C1H H1HB 0.9600
C1H H1HC 0.9600
C2H H2HA 0.9600
C2H H2HB 0.9600
C2H H2HC 0.9600
C3H H3HA 0.9600
C3H H3HB 0.9600
C3H H3HC 0.9600
C4H H4HA 0.9600
C4H H4HB 0.9600
C4H H4HC 0.9600
C5H C6H 1.521(13)
C6H H6H 0.9800
C6H C7H 1.517(15)
C6H C8H 1.497(16)
C7H H7HA 0.9600
C7H H7HB 0.9600
C7H H7HC 0.9600
C8H H8HA 0.9600
C8H H8HB 0.9600
C8H H8HC 0.9600
C9H H9HA 0.9600
C9H H9HB 0.9600
C9H H9HC 0.9600
C9H C7I 1.504(14)
C10H H10H 0.9800
C10H C11H 1.53(2)
C10H C12H 1.42(2)
C11H H11O 0.9600
C11H H11P 0.9600
C11H H11Q 0.9600
C12H H12G 0.9600
C12H H12H 0.9600
C12H H12I 0.9600
C13H H13H 0.9800
C13H C14H 1.531(16)
C13H C15H 1.514(15)
C14H H14G 0.9600
C14H H14H 0.9600
C14H H14I 0.9600
C15H H15G 0.9600
C15H H15H 0.9600
C15H H15I 0.9600
C16H H16G 0.9600
C16H H16H 0.9600
C16H H16I 0.9600
C4I C13I 1.342(13)
C5I C12I 1.392(12)
C6I C11J 1.378(12)
C7I C11I 1.541(14)
C11I H11R 0.9800
C11I C11J 1.486(12)
C1K C2K 1.550(13)
C1K C13M 1.461(13)
C2K C3K 1.520(16)
C2K C1L 1.54(2)
C2K C2L 1.555(16)
C3K C4K 1.532(15)
C4K C3L 1.515(16)
C4K C4L 1.532(19)
C4K C4M 1.500(13)
C6K C5L 1.501(12)
C6K C5M 1.406(12)
C6K C6M 1.387(12)
C8K H8K 0.9300
C8K C9K 1.310(15)
C8K C7M 1.511(15)
C9K H9K 0.9300
C9K C10K 1.498(15)
C10K H10K 0.9800
C10K C11K 1.495(13)
C10K C10L 1.559(13)
C11K H11S 0.9700
C11K H11T 0.9700
C11K C11M 1.544(11)
C12K C12M 1.401(12)
C12K C11N 1.385(12)
C13K H13K 0.9800
C13K C13L 1.556(14)
C13K C12M 1.518(12)
C13K C13M 1.503(11)
C1L H1LA 0.9600
C1L H1LB 0.9600
C1L H1LC 0.9600
C2L H2LA 0.9600
C2L H2LB 0.9600
C2L H2LC 0.9600
C3L H3LA 0.9600
C3L H3LB 0.9600
C3L H3LC 0.9600
C4L H4LA 0.9600
C4L H4LB 0.9600
C4L H4LC 0.9600
C5L C6L 1.503(12)
C6L H6L 0.9800
C6L C7L 1.513(17)
C6L C8L 1.514(15)
C7L H7LA 0.9600
C7L H7LB 0.9600
C7L H7LC 0.9600
C8L H8LA 0.9600
C8L H8LB 0.9600
C8L H8LC 0.9600
C9L H9LA 0.9600
C9L H9LB 0.9600
C9L H9LC 0.9600
C9L C7M 1.527(13)
C10L H10L 0.9800
C10L C11L 1.480(19)
C10L C12L 1.531(18)
C11L H11U 0.9600
C11L H11V 0.9600
C11L H11W 0.9600
C12L H12J 0.9600
C12L H12K 0.9600
C12L H12L 0.9600
C13L H13L 0.9800
C13L C14L 1.540(16)
C13L C15L 1.520(15)
C14L H14J 0.9600
C14L H14K 0.9600
C14L H14L 0.9600
C15L H15J 0.9600
C15L H15K 0.9600
C15L H15L 0.9600
C16L H16J 0.9600
C16L H16K 0.9600
C16L H16L 0.9600
C4M C13M 1.326(13)
C5M C12M 1.378(12)
C6M C11N 1.397(12)
C7M C11M 1.540(14)
C11M H11X 0.9800
C11M C11N 1.518(11)

loop_
_geom_torsion_atom_site_label_1
_geom_torsion_atom_site_label_2
_geom_torsion_atom_site_label_3
_geom_torsion_atom_site_label_4
_geom_torsion
O1 C3 C4 C3' -43.1(19)
O1 C3 C4 C4' 78.9(17)
O1 C3 C4 C4A -165.0(14)
O2 C1 C2 C3 -159.2(14)
O2 C1 C2 C1' -36.9(19)
O2 C1 C2 C2' 85.4(17)
O2 C1 C13A C13 -13(2)
O2 C1 C13A C4A 163.4(13)
O3 C5' C6' C7' 29.4(18)
O3 C5' C6' C8' -90.6(14)
O4 C12 C12A C13 1.3(12)
O4 C12 C12A C5A -178.8(8)
O4 C12 C11B C6A 179.7(8)
O4 C12 C11B C11A -4.1(15)
O5 C4A C13A C1 -168.4(10)
O5 C4A C13A C13 7.8(15)
O5 C5A C12A C12 179.2(8)
O5 C5A C12A C13 -0.9(13)
O7 C6A C11B C12 178.2(8)
O7 C6A C11B C11A 1.1(11)
O7 C7A C11A C11 149.6(7)
O7 C7A C11A C11B 21.6(9)
O1C C3C C4C C3D -72.5(17)
O1C C3C C4C C4D 48.9(18)
O1C C3C C4C C4E 170.0(13)
O2C C1C C2C C3C -179.3(12)
O2C C1C C2C C1D -60.6(18)
O2C C1C C2C C2D 54(2)
O2C C1C C13E C13C -9.0(15)
O2C C1C C13E C4E 166.4(11)
O3C C5D C6D C7D 122.3(15)
O3C C5D C6D C8D 1.6(19)
O4C C12C C12E C13C 5.7(12)
O4C C12C C12E C5E -175.9(8)
O4C C12C C11F C6E 176.5(8)
O4C C12C C11F C11E 9.4(16)
O5C C4E C13E C1C -168.0(9)
O5C C4E C13E C13C 7.2(15)
O5C C5E C12E C12C -177.5(8)
O5C C5E C12E C13C 0.9(14)
O7C C6E C11F C12C -176.5(8)
O7C C6E C11F C11E -6.3(11)
O7C C7E C11E C11C 96.7(8)
O7C C7E C11E C11F -22.6(9)
O1G C3G C4G C3H -51.2(13)
O1G C3G C4G C4H 68.1(14)
O1G C3G C4G C4I -174.3(10)
O2G C1G C2G C3G -151.2(11)
O2G C1G C2G C1H 92.9(13)
O2G C1G C2G C2H -23.4(17)
O2G C1G C13I C13G -16.1(15)
O2G C1G C13I C4I 160.5(10)
O3G C5H C6H C7H -19.8(14)
O3G C5H C6H C8H 102.3(12)
O4G C12G C12I C13G 3.3(12)
O4G C12G C12I C5I -175.5(7)
O4G C12G C11J C6I 179.6(7)
O4G C12G C11J C11I -5.5(14)
O5G C4I C13I C1G -170.8(8)
O5G C4I C13I C13G 5.7(14)
O5G C5I C12I C12G 177.8(7)
O5G C5I C12I C13G -1.1(12)
O7G C6I C11J C12G 178.0(7)
O7G C6I C11J C11I 2.1(10)
O7G C7I C11I C11G 147.0(7)
O7G C7I C11I C11J 20.1(9)
O1K C3K C4K C3L 35.7(17)
O1K C3K C4K C4L -84.7(15)
O1K C3K C4K C4M 156.8(12)
O2K C1K C2K C3K -170.5(11)
O2K C1K C2K C1L 68.9(15)
O2K C1K C2K C2L -48.8(16)
O2K C1K C13M C13K -12.1(16)
O2K C1K C13M C4M 159.7(11)
O3K C5L C6L C7L 106.1(12)
O3K C5L C6L C8L -16.4(14)
O4K C12K C12M C13K 7.6(12)
O4K C12K C12M C5M -174.3(7)
O4K C12K C11N C6M 177.2(7)
O4K C12K C11N C11M -8.1(15)
O5K C4M C13M C1K -168.2(9)
O5K C4M C13M C13K 3.5(15)
O5K C5M C12M C12K 178.5(7)
O5K C5M C12M C13K -3.4(12)
O7K C6M C11N C12K 176.7(7)
O7K C6M C11N C11M 0.6(10)
O7K C7M C11M C11K 149.6(7)
O7K C7M C11M C11N 23.3(8)
C1 C2 C3 O1 156.2(15)
C1 C2 C3 C4 -23.2(19)
C2 C1 C13A C13 162.5(11)
C2 C1 C13A C4A -21.2(18)
C2 C3 C4 C3' 136.3(14)
C2 C3 C4 C4' -101.7(15)
C2 C3 C4 C4A 14.5(19)
C3 C4 C4A O5 172.6(10)
C3 C4 C4A C13A -7.6(16)
C4 C4A C13A C1 11.9(17)
C4 C4A C13A C13 -171.9(10)
C6 C5' C6' C7' -150.8(11)
C6 C5' C6' C8' 89.2(13)
C6 C5A C12A C12 -3.3(14)
C6 C5A C12A C13 176.5(9)
C6 C6A C11B C12 1.3(14)
C6 C6A C11B C11A -175.9(9)
C8 C9 C10 C11 -16.0(15)
C8 C9 C10 C10' -141.6(11)
C8 C7A C11A C11 34.7(10)
C8 C7A C11A C11B -93.2(9)
C9 C8 C7A O7 -121.0(11)
C9 C8 C7A C9' 124.4(11)
C9 C8 C7A C11A -6.8(14)
C9 C10 C11 C11A 44.7(12)
C9 C10 C10' C11' 61.0(14)
C9 C10 C10' C12' -172.0(13)
C10 C11 C11A C7A -55.7(11)
C10 C11 C11A C11B 63.2(13)
C11 C10 C10' C11' -62.5(15)
C11 C10 C10' C12' 64.5(15)
C11 C11A C11B C12 45.3(15)
C11 C11A C11B C6A -138.2(9)
C1' C2 C3 O1 35(2)
C1' C2 C3 C4 -144.0(15)
C2' C2 C3 O1 -87.4(17)
C2' C2 C3 C4 93.2(15)
C3' C4 C4A O5 48.8(13)
C3' C4 C4A C13A -131.5(13)
C4' C4 C4A O5 -70.6(12)
C4' C4 C4A C13A 109.1(12)
C5' C6 C5A O5 2.8(13)
C5' C6 C5A C12A -174.7(9)
C5' C6 C6A O7 -0.9(15)
C5' C6 C6A C11B 175.8(9)
C9' C7A C11A C11 -94.2(10)
C9' C7A C11A C11B 137.9(8)
C10' C10 C11 C11A 168.4(10)
C13' C13 C12A C12 83.2(11)
C13' C13 C12A C5A -96.7(10)
C13' C13 C13A C1 -90.8(12)
C13' C13 C13A C4A 92.9(11)
C16' O4 C12 C12A -117.1(9)
C16' O4 C12 C11B 63.8(12)
C4A O5 C5A C6 158.3(8)
C4A O5 C5A C12A -24.1(12)
C5A O5 C4A C4 -159.3(8)
C5A O5 C4A C13A 20.9(14)
C5A C6 C5' O3 47.9(14)
C5A C6 C5' C6' -132.0(12)
C5A C6 C6A O7 179.5(8)
C5A C6 C6A C11B -3.8(14)
C6A O7 C7A C8 97.6(9)
C6A O7 C7A C9' -144.4(9)
C6A O7 C7A C11A -21.8(9)
C6A C6 C5' O3 -131.7(11)
C6A C6 C5' C6' 48.5(15)
C6A C6 C5A O5 -177.6(8)
C6A C6 C5A C12A 4.9(14)
C7A O7 C6A C6 -169.6(9)
C7A O7 C6A C11B 13.3(10)
C7A C8 C9 C10 -2.9(17)
C7A C11A C11B C12 169.0(10)
C7A C11A C11B C6A -14.5(10)
C12A C12 C11B C6A 0.6(13)
C12A C12 C11B C11A 176.8(9)
C12A C13 C13' C14' -175.7(10)
C12A C13 C13' C15' 57.9(11)
C12A C13 C13A C1 146.7(10)
C12A C13 C13A C4A -29.6(13)
C13A C1 C2 C3 25.3(17)
C13A C1 C2 C1' 147.6(14)
C13A C1 C2 C2' -90.2(15)
C13A C13 C13' C14' 63.6(12)
C13A C13 C13' C15' -62.8(11)
C13A C13 C12A C12 -154.4(8)
C13A C13 C12A C5A 25.8(12)
C11B C12 C12A C13 -179.5(8)
C11B C12 C12A C5A 0.4(13)
C1C C2C C3C O1C -168.8(13)
C1C C2C C3C C4C 14(2)
C2C C1C C13E C13C 173.4(11)
C2C C1C C13E C4E -11.2(17)
C2C C3C C4C C3D 104.7(16)
C2C C3C C4C C4D -133.9(14)
C2C C3C C4C C4E -12.9(18)
C3C C4C C4E O5C 179.9(10)
C3C C4C C4E C13E -1.3(17)
C4C C4E C13E C1C 13.3(17)
C4C C4E C13E C13C -171.5(10)
C6C C5D C6D C7D -58.2(15)
C6C C5D C6D C8D -178.9(12)
C6C C5E C12E C12C -2.5(16)
C6C C5E C12E C13C 175.9(10)
C6C C6E C11F C12C 0.6(15)
C6C C6E C11F C11E 170.9(9)
C8C C9C C10C C11C 26.0(14)
C8C C9C C10C C10D -100.7(12)
C8C C7E C11E C11C -19.9(10)
C8C C7E C11E C11F -139.2(8)
C9C C8C C7E O7C -125.3(11)
C9C C8C C7E C9D 116.5(12)
C9C C8C C7E C11E -10.9(14)
C9C C10C C11C C11E -55.6(11)
C9C C10C C10D C11D -47.1(12)
C9C C10C C10D C12D -168.2(9)
C10C C11C C11E C7E 54.3(10)
C10C C11C C11E C11F 168.3(8)
C11C C10C C10D C11D -170.2(9)
C11C C10C C10D C12D 68.8(12)
C11C C11E C11F C12C 65.8(13)
C11C C11E C11F C6E -102.6(9)
C1D C2C C3C O1C 73.6(19)
C1D C2C C3C C4C -103.6(16)
C2D C2C C3C O1C -45(2)
C2D C2C C3C C4C 137.4(18)
C3D C4C C4E O5C 64.0(13)
C3D C4C C4E C13E -117.1(15)
C4D C4C C4E O5C -59.1(15)
C4D C4C C4E C13E 119.8(15)
C5D C6C C5E O5C -13.0(16)
C5D C6C C5E C12E 171.8(11)
C5D C6C C6E O7C 6.0(16)
C5D C6C C6E C11F -170.9(10)
C9D C7E C11E C11C -147.9(8)
C9D C7E C11E C11F 92.8(9)
C10D C10C C11C C11E 70.2(11)
C13D C13C C12E C12C 76.2(10)
C13D C13C C12E C5E -102.1(10)
C13D C13C C13E C1C -88.1(10)
C13D C13C C13E C4E 96.7(11)
C16D O4C C12C C12E -144.5(9)
C16D O4C C12C C11F 37.0(13)
C4E O5C C5E C6C 160.3(10)
C4E O5C C5E C12E -24.1(13)
C5E O5C C4E C4C -160.7(9)
C5E O5C C4E C13E 20.4(14)
C5E C6C C5D O3C -37.9(19)
C5E C6C C5D C6D 142.6(12)
C5E C6C C6E O7C 176.6(9)
C5E C6C C6E C11F -0.3(15)
C6E O7C C7E C8C 140.0(8)
C6E O7C C7E C9D -98.3(9)
C6E O7C C7E C11E 20.0(9)
C6E C6C C5D O3C 131.9(13)
C6E C6C C5D C6D -47.6(17)
C6E C6C C5E O5C 176.5(9)
C6E C6C C5E C12E 1.3(17)
C7E O7C C6E C6C 173.7(9)
C7E O7C C6E C11F -9.1(11)
C7E C8C C9C C10C 7.8(17)
C7E C11E C11F C12C -173.7(10)
C7E C11E C11F C6E 17.9(9)
C12E C12C C11F C6E -1.9(13)
C12E C12C C11F C11E -169.0(9)
C12E C13C C13D C14D -176.9(8)
C12E C13C C13D C15D 56.4(10)
C12E C13C C13E C1C 148.2(9)
C12E C13C C13E C4E -27.1(12)
C13E C1C C2C C3C -1.6(19)
C13E C1C C2C C1D 117.0(14)
C13E C1C C2C C2D -128.3(18)
C13E C13C C13D C14D 61.5(11)
C13E C13C C13D C15D -65.2(11)
C13E C13C C12E C12C -159.0(8)
C13E C13C C12E C5E 22.6(12)
C11F C12C C12E C13C -175.7(8)
C11F C12C C12E C5E 2.7(13)
C1G C2G C3G O1G 156.6(11)
C1G C2G C3G C4G -23.4(16)
C2G C1G C13I C13G 161.3(9)
C2G C1G C13I C4I -22.1(14)
C2G C3G C4G C3H 128.8(11)
C2G C3G C4G C4H -111.9(12)
C2G C3G C4G C4I 5.7(14)
C3G C4G C4I O5G 179.8(8)
C3G C4G C4I C13I 6.0(15)
C4G C4I C13I C1G 2.4(16)
C4G C4I C13I C13G 178.9(9)
C6G C5H C6H C7H 164.5(9)
C6G C5H C6H C8H -73.5(11)
C6G C5I C12I C12G -4.6(13)
C6G C5I C12I C13G 176.5(8)
C6G C6I C11J C12G -4.5(13)
C6G C6I C11J C11I 179.6(8)
C8G C9G C10G C11G -19.5(16)
C8G C9G C10G C10H -144.9(12)
C8G C7I C11I C11G 34.4(11)
C8G C7I C11I C11J -92.5(9)
C9G C8G C7I O7G -117.4(12)
C9G C8G C7I C9H 127.3(13)
C9G C8G C7I C11I -4.3(15)
C9G C10G C11G C11I 49.9(12)
C9G C10G C10H C11H 53.7(16)
C9G C10G C10H C12H -80(2)
C10G C11G C11I C7I -59.4(11)
C10G C11G C11I C11J 57.9(13)
C11G C10G C10H C11H -71.9(16)
C11G C10G C10H C12H 154.9(18)
C11G C11I C11J C12G 48.3(14)
C11G C11I C11J C6I -136.6(9)
C1H C2G C3G O1G -88.3(13)
C1H C2G C3G C4G 91.7(12)
C2H C2G C3G O1G 29.5(17)
C2H C2G C3G C4G -150.5(11)
C3H C4G C4I O5G 58.5(11)
C3H C4G C4I C13I -115.4(12)
C4H C4G C4I O5G -62.6(11)
C4H C4G C4I C13I 123.6(12)
C5H C6G C5I O5G 0.3(12)
C5H C6G C5I C12I -177.5(9)
C5H C6G C6I O7G -0.5(13)
C5H C6G C6I C11J -177.8(9)
C9H C7I C11I C11G -96.6(10)
C9H C7I C11I C11J 136.5(9)
C10H C10G C11G C11I 178.2(10)
C13H C13G C12I C12G 81.4(10)
C13H C13G C12I C5I -99.7(10)
C13H C13G C13I C1G -88.0(11)
C13H C13G C13I C4I 95.5(11)
C16H O4G C12G C12I -118.0(9)
C16H O4G C12G C11J 63.7(11)
C4I O5G C5I C6G 158.1(8)
C4I O5G C5I C12I -24.0(12)
C5I O5G C4I C4G -152.9(8)
C5I O5G C4I C13I 21.6(12)
C5I C6G C5H O3G -53.4(14)
C5I C6G C5H C6H 122.5(9)
C5I C6G C6I O7G -179.8(7)
C5I C6G C6I C11J 3.0(13)
C6I O7G C7I C8G 97.8(9)
C6I O7G C7I C9H -142.0(9)
C6I O7G C7I C11I -20.0(9)
C6I C6G C5H O3G 127.4(10)
C6I C6G C5H C6H -56.8(12)
C6I C6G C5I O5G 179.6(7)
C6I C6G C5I C12I 1.7(12)
C7I O7G C6I C6G -166.0(8)
C7I O7G C6I C11J 11.6(10)
C7I C8G C9G C10G -4.0(19)
C7I C11I C11J C12G 170.7(9)
C7I C11I C11J C6I -14.2(9)
C12I C12G C11J C6I 1.3(12)
C12I C12G C11J C11I 176.2(9)
C12I C13G C13H C14H 65.4(10)
C12I C13G C13H C15H -167.4(9)
C12I C13G C13I C1G 149.0(8)
C12I C13G C13I C4I -27.5(12)
C13I C1G C2G C3G 31.3(15)
C13I C1G C2G C1H -84.5(11)
C13I C1G C2G C2H 159.2(12)
C13I C13G C13H C14H -56.1(11)
C13I C13G C13H C15H 71.1(12)
C13I C13G C12I C12G -154.2(8)
C13I C13G C12I C5I 24.7(11)
C11J C12G C12I C13G -178.3(8)
C11J C12G C12I C5I 2.8(12)
C1K C2K C3K O1K -170.5(12)
C1K C2K C3K C4K 12.4(17)
C2K C1K C13M C13K 163.8(10)
C2K C1K C13M C4M -24.4(15)
C2K C3K C4K C3L -147.2(12)
C2K C3K C4K C4L 92.4(13)
C2K C3K C4K C4M -26.1(16)
C3K C4K C4M O5K -166.8(9)
C3K C4K C4M C13M 16.3(16)
C4K C4M C13M C1K 8.4(16)
C4K C4M C13M C13K -179.9(10)
C6K C5L C6L C7L -73.5(11)
C6K C5L C6L C8L 164.0(9)
C6K C5M C12M C12K -2.7(12)
C6K C5M C12M C13K 175.5(8)
C6K C6M C11N C12K -3.8(13)
C6K C6M C11N C11M -179.9(8)
C8K C9K C10K C11K -16.8(14)
C8K C9K C10K C10L -141.0(11)
C8K C7M C11M C11K 36.1(10)
C8K C7M C11M C11N -90.2(8)
C9K C8K C7M O7K -118.8(11)
C9K C8K C7M C9L 126.7(11)
C9K C8K C7M C11M -5.9(14)
C9K C10K C11K C11M 47.9(11)
C9K C10K C10L C11L -177.9(11)
C9K C10K C10L C12L 55.5(13)
C10K C11K C11M C7M -58.8(10)
C10K C11K C11M C11N 59.4(12)
C11K C10K C10L C11L 58.6(14)
C11K C10K C10L C12L -68.0(13)
C11K C11M C11N C12K 47.7(15)
C11K C11M C11N C6M -137.1(8)
C1L C2K C3K O1K -50.6(16)
C1L C2K C3K C4K 132.2(12)
C2L C2K C3K O1K 68.8(16)
C2L C2K C3K C4K -108.3(12)
C3L C4K C4M O5K -46.9(14)
C3L C4K C4M C13M 136.2(12)
C4L C4K C4M O5K 74.4(11)
C4L C4K C4M C13M -102.5(13)
C5L C6K C5M O5K -2.5(12)
C5L C6K C5M C12M 178.6(8)
C5L C6K C6M O7K 4.3(13)
C5L C6K C6M C11N -175.2(8)
C9L C7M C11M C11K -95.0(9)
C9L C7M C11M C11N 138.7(8)
C10L C10K C11K C11M 170.4(8)
C13L C13K C12M C12K 81.2(10)
C13L C13K C12M C5M -96.8(9)
C13L C13K C13M C1K -91.5(11)
C13L C13K C13M C4M 96.8(11)
C16L O4K C12K C12M -115.2(8)
C16L O4K C12K C11N 67.4(11)
C4M O5K C5M C6K 159.2(8)
C4M O5K C5M C12M -21.9(12)
C5M O5K C4M C4K -154.8(9)
C5M O5K C4M C13M 22.3(14)
C5M C6K C5L O3K -55.1(13)
C5M C6K C5L C6L 124.5(9)
C5M C6K C6M O7K -176.4(8)
C5M C6K C6M C11N 4.1(12)
C6M O7K C7M C8K 95.1(8)
C6M O7K C7M C9L -145.7(8)
C6M O7K C7M C11M -23.5(9)
C6M C6K C5L O3K 124.2(10)
C6M C6K C5L C6L -56.1(12)
C6M C6K C5M O5K 178.1(7)
C6M C6K C5M C12M -0.8(12)
C7M O7K C6M C6K -164.7(8)
C7M O7K C6M C11N 14.9(10)
C7M C8K C9K C10K -4.7(17)
C7M C11M C11N C12K 169.7(10)
C7M C11M C11N C6M -15.2(9)
C12M C12K C11N C6M -0.1(12)
C12M C12K C11N C11M 174.6(9)
C12M C13K C13L C14L -170.3(8)
C12M C13K C13L C15L 63.3(10)
C12M C13K C13M C1K 145.3(9)
C12M C13K C13M C4M -26.4(12)
C13M C1K C2K C3K 13.4(15)
C13M C1K C2K C1L -107.2(13)
C13M C1K C2K C2L 135.0(12)
C13M C13K C13L C14L 67.5(11)
C13M C13K C13L C15L -58.9(11)
C13M C13K C12M C12K -156.0(8)
C13M C13K C12M C5M 25.9(11)
C11N C12K C12M C13K -174.9(8)
C11N C12K C12M C5M 3.1(12)

loop_
_twin_individual_id
_twin_individual_mass_fraction_refined
1 0.5736(19)
2 0.4264(19)
